data_4121155
loop_
_publ_author_name
'Santhosh Kumar Podiyanachari'
'Gerald Kehr'
'Christian M\"uck-Lichtenfeld'
'Constantin G. Daniliuc'
'Gerhard Erker'

_publ_section_title
;
 Remarkable Behavior of a Bifunctional Alkynylborane Zirconocene Complex
 toward Donor Ligands and Acetylenes
;
_journal_name_full 'Journal of the American Chemical Society'
_journal_page_first 17444
_journal_page_last 17456
_journal_paper_doi 10.1021/ja408385h
_journal_volume 135
_journal_year 2013
_chemical_formula_sum 'C37.5 H31 B F10 Si Zr'
_chemical_formula_weight 801.74
_chemical_name_systematic
; 
 ? 
;
_space_group_IT_number 14
_symmetry_cell_setting monoclinic
_symmetry_space_group_name_Hall '-P 2yn'
_symmetry_space_group_name_H-M 'P 1 21/n 1'
_atom_sites_solution_hydrogens geom
_atom_sites_solution_primary direct
_atom_sites_solution_secondary difmap
_audit_creation_method SHELXL-97
_cell_angle_alpha 90.00
_cell_angle_beta 102.9410(10)
_cell_angle_gamma 90.00
_cell_formula_units_Z 8
_cell_length_a 10.58050(10)
_cell_length_b 31.8728(4)
_cell_length_c 21.7498(3)
_cell_measurement_reflns_used 17020
_cell_measurement_temperature 223(2)
_cell_measurement_theta_max 28.28
_cell_measurement_theta_min 4.08
_cell_volume 7148.40(15)
_computing_cell_refinement 'Collect (Nonius B.V., 1998)'
_computing_data_collection 'Collect (Nonius B.V., 1998)'
_computing_data_reduction 'Denzo-SMN (Otwinowski & Minor, 1997)'
_computing_molecular_graphics 'XP (BrukerAXS, 2000)'
_computing_publication_material 'SHELXL-97 (Sheldrick, 1997)'
_computing_structure_refinement 'SHELXL-97 (Sheldrick, 1997)'
_computing_structure_solution 'SHELXS-97 (Sheldrick, 1990)'
_diffrn_ambient_temperature 223(2)
_diffrn_measured_fraction_theta_full 0.995
_diffrn_measured_fraction_theta_max 0.995
_diffrn_measurement_device_type 'Nonius KappaCCD APEXII'
_diffrn_measurement_method '\w and \f scans'
_diffrn_radiation_monochromator 'Montel mirror'
_diffrn_radiation_source 'rotating anode Nonius FR591'
_diffrn_radiation_type MoK\a
_diffrn_radiation_wavelength 0.71073
_diffrn_reflns_av_R_equivalents 0.072
_diffrn_reflns_av_sigmaI/netI 0.0414
_diffrn_reflns_limit_h_max 12
_diffrn_reflns_limit_h_min -12
_diffrn_reflns_limit_k_max 37
_diffrn_reflns_limit_k_min -36
_diffrn_reflns_limit_l_max 25
_diffrn_reflns_limit_l_min -25
_diffrn_reflns_number 82752
_diffrn_reflns_theta_full 25.00
_diffrn_reflns_theta_max 25.00
_diffrn_reflns_theta_min 4.11
_exptl_absorpt_coefficient_mu 0.420
_exptl_absorpt_correction_T_max 0.9875
_exptl_absorpt_correction_T_min 0.8951
_exptl_absorpt_correction_type multi-scan
_exptl_absorpt_process_details 'Denzo (Otwinowski, Borek, Majewski & Minor, 2003)'
_exptl_crystal_colour yellow
_exptl_crystal_density_diffrn 1.490
_exptl_crystal_description plate
_exptl_crystal_F_000 3240
_exptl_crystal_size_max 0.27
_exptl_crystal_size_mid 0.10
_exptl_crystal_size_min 0.03
_refine_diff_density_max 0.447
_refine_diff_density_min -0.418
_refine_diff_density_rms 0.054
_refine_ls_extinction_method none
_refine_ls_goodness_of_fit_ref 1.048
_refine_ls_hydrogen_treatment constr
_refine_ls_matrix_type full
_refine_ls_number_parameters 987
_refine_ls_number_reflns 12520
_refine_ls_number_restraints 157
_refine_ls_restrained_S_all 1.073
_refine_ls_R_factor_all 0.0664
_refine_ls_R_factor_gt 0.0460
_refine_ls_shift/su_max 0.001
_refine_ls_shift/su_mean 0.000
_refine_ls_structure_factor_coef Fsqd
_refine_ls_weighting_details 'calc w=1/[\s^2^(Fo^2^)+(0.0227P)^2^+10.0612P] where P=(Fo^2^+2Fc^2^)/3'
_refine_ls_weighting_scheme calc
_refine_ls_wR_factor_gt 0.0904
_refine_ls_wR_factor_ref 0.1000
_reflns_number_gt 9697
_reflns_number_total 12520
_reflns_threshold_expression >2sigma(I)
_cod_data_source_file ja408385h_si_002_06.cif
_cod_data_source_block erk6871
_cod_original_formula_sum 'C37.50 H31 B F10 Si Zr'
_cod_database_code 4121155

loop_
_symmetry_equiv_pos_as_xyz
'x, y, z'
'-x+1/2, y+1/2, -z+1/2'
'-x, -y, -z'
'x-1/2, -y-1/2, z-1/2'

loop_
_atom_site_label
_atom_site_type_symbol
_atom_site_fract_x
_atom_site_fract_y
_atom_site_fract_z
_atom_site_U_iso_or_equiv
_atom_site_adp_type
_atom_site_occupancy
_atom_site_symmetry_multiplicity
_atom_site_calc_flag
_atom_site_refinement_flags
_atom_site_disorder_assembly
_atom_site_disorder_group
Zr1A Zr 0.86571(3) 0.133268(10) 0.167589(15) 0.03942(10) Uani 1 1 d . . .
C1A C 0.6424(4) 0.12277(11) 0.07569(17) 0.0474(9) Uani 1 1 d . . .
C2A C 0.7360(3) 0.13598(11) 0.05854(16) 0.0421(8) Uani 1 1 d . . .
C3A C 0.9979(3) 0.15662(10) 0.08177(16) 0.0401(8) Uani 1 1 d . . .
H3A H 1.0640 0.1628 0.0606 0.048 Uiso 1 1 calc R . .
C4A C 1.0437(3) 0.15725(10) 0.14397(16) 0.0405(8) Uani 1 1 d . . .
C5A C 1.1747(3) 0.17303(11) 0.17460(16) 0.0412(8) Uani 1 1 d . . .
C6A C 1.2377(4) 0.15990(13) 0.23464(17) 0.0533(10) Uani 1 1 d . . .
H6A H 1.1971 0.1402 0.2560 0.064 Uiso 1 1 calc R . .
C7A C 1.3592(4) 0.17524(15) 0.26365(19) 0.0633(12) Uani 1 1 d . . .
H7A H 1.4004 0.1654 0.3039 0.076 Uiso 1 1 calc R . .
C8A C 1.4195(4) 0.20449(14) 0.2342(2) 0.0618(11) Uani 1 1 d . . .
H8A H 1.5013 0.2150 0.2542 0.074 Uiso 1 1 calc R . .
C9A C 1.3594(4) 0.21836(13) 0.1748(2) 0.0594(11) Uani 1 1 d . . .
H9A H 1.4005 0.2384 0.1542 0.071 Uiso 1 1 calc R . .
C10A C 1.2377(4) 0.20277(11) 0.14523(18) 0.0499(9) Uani 1 1 d . . .
H10A H 1.1975 0.2125 0.1048 0.060 Uiso 1 1 calc R . .
Si1A Si 0.47134(12) 0.10439(4) 0.06727(6) 0.0622(3) Uani 1 1 d . . .
C11A C 0.4326(5) 0.09596(17) 0.1440(2) 0.0872(16) Uani 1 1 d . . .
H11A H 0.3456 0.0846 0.1381 0.131 Uiso 1 1 calc R . .
H11B H 0.4376 0.1224 0.1664 0.131 Uiso 1 1 calc R . .
H11C H 0.4941 0.0763 0.1684 0.131 Uiso 1 1 calc R . .
C12A C 0.3707(5) 0.14659(19) 0.0221(3) 0.0940(17) Uani 1 1 d . . .
H12A H 0.2798 0.1390 0.0151 0.141 Uiso 1 1 calc R . .
H12B H 0.3941 0.1502 -0.0183 0.141 Uiso 1 1 calc R . .
H12C H 0.3856 0.1726 0.0457 0.141 Uiso 1 1 calc R . .
C13A C 0.4567(6) 0.05571(19) 0.0201(3) 0.122(2) Uani 1 1 d . . .
H13A H 0.5119 0.0342 0.0438 0.183 Uiso 1 1 calc R . .
H13B H 0.4832 0.0611 -0.0191 0.183 Uiso 1 1 calc R . .
H13C H 0.3673 0.0462 0.0109 0.183 Uiso 1 1 calc R . .
C20A C 1.0195(5) 0.07200(13) 0.1881(2) 0.0699(13) Uani 1 1 d . . .
H20A H 1.1050 0.0755 0.1835 0.084 Uiso 1 1 calc R . .
C21A C 0.9152(5) 0.05897(12) 0.1420(2) 0.0679(13) Uani 1 1 d . . .
H21A H 0.9172 0.0528 0.0999 0.082 Uiso 1 1 calc R . .
C22A C 0.8065(5) 0.05638(12) 0.1680(2) 0.0692(12) Uani 1 1 d . . .
H22A H 0.7228 0.0479 0.1471 0.083 Uiso 1 1 calc R . .
C23A C 0.8448(5) 0.06866(14) 0.2303(2) 0.0710(13) Uani 1 1 d . . .
H23A H 0.7912 0.0698 0.2594 0.085 Uiso 1 1 calc R . .
C24A C 0.9751(5) 0.07898(14) 0.2429(2) 0.0682(12) Uani 1 1 d . . .
H24A H 1.0248 0.0889 0.2815 0.082 Uiso 1 1 calc R . .
C25A C 0.8533(5) 0.16425(16) 0.2715(2) 0.0713(13) Uani 1 1 d . . .
H25A H 0.8857 0.1487 0.3084 0.086 Uiso 1 1 calc R . .
C26A C 0.7263(4) 0.16295(13) 0.23478(18) 0.0559(10) Uani 1 1 d . . .
H26A H 0.6591 0.1457 0.2419 0.067 Uiso 1 1 calc R . .
C27A C 0.7172(4) 0.19170(12) 0.18584(19) 0.0556(10) Uani 1 1 d . . .
H27A H 0.6423 0.1978 0.1548 0.067 Uiso 1 1 calc R . .
C28A C 0.8385(5) 0.20980(13) 0.1911(3) 0.0691(13) Uani 1 1 d . . .
H28A H 0.8602 0.2301 0.1638 0.083 Uiso 1 1 calc R . .
C29A C 0.9224(5) 0.19273(17) 0.2435(3) 0.0788(15) Uani 1 1 d . . .
H29A H 1.0107 0.1993 0.2575 0.095 Uiso 1 1 calc R . .
B1A B 0.8588(4) 0.14813(12) 0.03074(18) 0.0388(9) Uani 1 1 d . . .
C31A C 0.8339(3) 0.19298(11) -0.00802(15) 0.0409(8) Uani 1 1 d . . .
C32A C 0.7557(4) 0.22533(12) 0.00445(18) 0.0531(10) Uani 1 1 d . . .
F32A F 0.6847(3) 0.22070(7) 0.04836(12) 0.0817(8) Uani 1 1 d . . .
C33A C 0.7447(5) 0.26358(13) -0.0253(2) 0.0675(12) Uani 1 1 d . . .
F33A F 0.6694(3) 0.29367(8) -0.00923(14) 0.1030(10) Uani 1 1 d U . .
C34A C 0.8113(5) 0.27128(12) -0.0710(2) 0.0627(11) Uani 1 1 d . . .
F34A F 0.8012(3) 0.30845(8) -0.10032(14) 0.0984(10) Uani 1 1 d . . .
C35A C 0.8911(4) 0.24069(12) -0.08533(17) 0.0525(10) Uani 1 1 d . . .
F35A F 0.9584(3) 0.24752(8) -0.12987(11) 0.0720(7) Uani 1 1 d . . .
C36A C 0.9009(4) 0.20304(11) -0.05362(16) 0.0442(8) Uani 1 1 d . . .
F36A F 0.9843(2) 0.17489(7) -0.06994(10) 0.0602(6) Uani 1 1 d . . .
C41A C 0.8652(3) 0.10883(10) -0.01809(15) 0.0387(8) Uani 1 1 d . . .
C42A C 0.7567(4) 0.09945(12) -0.06529(17) 0.0485(9) Uani 1 1 d . . .
F42A F 0.6500(2) 0.12430(7) -0.07243(10) 0.0623(6) Uani 1 1 d . . .
C43A C 0.7476(4) 0.06603(14) -0.1052(2) 0.0626(11) Uani 1 1 d . . .
F43A F 0.6381(3) 0.05888(10) -0.14912(14) 0.1007(10) Uani 1 1 d . . .
C44A C 0.8514(5) 0.03960(13) -0.1002(2) 0.0663(12) Uani 1 1 d . . .
F44A F 0.8440(3) 0.00629(9) -0.13910(14) 0.1024(10) Uani 1 1 d . . .
C45A C 0.9611(4) 0.04732(12) -0.05563(19) 0.0540(10) Uani 1 1 d . . .
F45A F 1.0650(3) 0.02157(7) -0.04999(12) 0.0759(7) Uani 1 1 d . . .
C46A C 0.9668(4) 0.08097(11) -0.01590(17) 0.0454(9) Uani 1 1 d . . .
F46A F 1.0797(2) 0.08593(7) 0.02726(10) 0.0619(6) Uani 1 1 d . . .
Zr1B Zr 0.64943(3) 0.381230(10) 0.226967(16) 0.04065(10) Uani 1 1 d . . .
C1B C 0.4862(3) 0.43261(11) 0.15227(17) 0.0446(8) Uani 1 1 d . A .
C2B C 0.5915(3) 0.43224(11) 0.13927(16) 0.0420(8) Uani 1 1 d . . .
C3B C 0.8385(3) 0.39920(11) 0.16605(16) 0.0417(8) Uani 1 1 d . . .
H3B H 0.9167 0.3997 0.1524 0.050 Uiso 1 1 calc R . .
C4B C 0.8441(3) 0.37086(11) 0.21133(16) 0.0412(8) Uani 1 1 d . . .
C5B C 0.9531(3) 0.34122(11) 0.22970(18) 0.0464(9) Uani 1 1 d . . .
C6B C 1.0040(5) 0.33037(16) 0.2914(2) 0.0773(14) Uani 1 1 d . . .
H6B H 0.9677 0.3419 0.3233 0.093 Uiso 1 1 calc R . .
C7B C 1.1081(5) 0.30274(17) 0.3080(3) 0.0921(17) Uani 1 1 d . . .
H7B H 1.1423 0.2964 0.3507 0.111 Uiso 1 1 calc R . .
C8B C 1.1606(4) 0.28492(14) 0.2625(3) 0.0770(14) Uani 1 1 d . . .
H8B H 1.2306 0.2662 0.2735 0.092 Uiso 1 1 calc R . .
C9B C 1.1106(5) 0.29456(14) 0.2013(3) 0.0761(14) Uani 1 1 d . . .
H9B H 1.1463 0.2823 0.1697 0.091 Uiso 1 1 calc R . .
C10B C 1.0071(4) 0.32228(13) 0.1844(2) 0.0620(11) Uani 1 1 d . . .
H10B H 0.9734 0.3282 0.1415 0.074 Uiso 1 1 calc R . .
Si1B Si 0.31311(11) 0.44735(4) 0.14486(6) 0.0634(3) Uani 1 1 d D . .
C11B C 0.2222(6) 0.4111(2) 0.1800(5) 0.097(3) Uani 0.749(8) 1 d PD A 1
H11D H 0.1336 0.4209 0.1741 0.145 Uiso 0.749(8) 1 calc PR A 1
H11E H 0.2607 0.4089 0.2247 0.145 Uiso 0.749(8) 1 calc PR A 1
H11F H 0.2230 0.3839 0.1603 0.145 Uiso 0.749(8) 1 calc PR A 1
C12B C 0.2509(6) 0.4537(3) 0.0564(3) 0.092(3) Uani 0.749(8) 1 d PD A 1
H12D H 0.3047 0.4738 0.0405 0.137 Uiso 0.749(8) 1 calc PR A 1
H12E H 0.1621 0.4637 0.0477 0.137 Uiso 0.749(8) 1 calc PR A 1
H12F H 0.2541 0.4269 0.0358 0.137 Uiso 0.749(8) 1 calc PR A 1
C13B C 0.3171(6) 0.50093(17) 0.1783(3) 0.0711(19) Uani 0.749(8) 1 d PD A 1
H13D H 0.3663 0.5193 0.1567 0.107 Uiso 0.749(8) 1 calc PR A 1
H13E H 0.3579 0.5001 0.2229 0.107 Uiso 0.749(8) 1 calc PR A 1
H13F H 0.2293 0.5115 0.1727 0.107 Uiso 0.749(8) 1 calc PR A 1
C11C C 0.272(2) 0.4316(7) 0.2247(8) 0.109(9) Uani 0.251(8) 1 d PDU A 2
H11G H 0.2933 0.4022 0.2333 0.163 Uiso 0.251(8) 1 calc PR A 2
H11H H 0.1807 0.4360 0.2224 0.163 Uiso 0.251(8) 1 calc PR A 2
H11I H 0.3228 0.4486 0.2584 0.163 Uiso 0.251(8) 1 calc PR A 2
C12C C 0.2232(17) 0.4091(6) 0.0882(9) 0.093(8) Uani 0.251(8) 1 d PDU A 2
H12G H 0.2521 0.3810 0.1013 0.140 Uiso 0.251(8) 1 calc PR A 2
H12H H 0.2390 0.4146 0.0467 0.140 Uiso 0.251(8) 1 calc PR A 2
H12I H 0.1312 0.4116 0.0867 0.140 Uiso 0.251(8) 1 calc PR A 2
C13C C 0.278(2) 0.5000(4) 0.1297(11) 0.100(8) Uani 0.251(8) 1 d PDU A 2
H13G H 0.1867 0.5049 0.1268 0.150 Uiso 0.251(8) 1 calc PR A 2
H13H H 0.3001 0.5078 0.0902 0.150 Uiso 0.251(8) 1 calc PR A 2
H13I H 0.3288 0.5168 0.1637 0.150 Uiso 0.251(8) 1 calc PR A 2
C20B C 0.5721(5) 0.31184(13) 0.2565(2) 0.0759(14) Uani 1 1 d . . .
H20B H 0.5829 0.3058 0.2997 0.091 Uiso 1 1 calc R . .
C21B C 0.4651(4) 0.33149(13) 0.2177(3) 0.0745(14) Uani 1 1 d . . .
H21B H 0.3914 0.3415 0.2305 0.089 Uiso 1 1 calc R . .
C22B C 0.4864(5) 0.33359(14) 0.1581(3) 0.0793(15) Uani 1 1 d . . .
H22B H 0.4294 0.3451 0.1227 0.095 Uiso 1 1 calc R . .
C23B C 0.6042(6) 0.31622(15) 0.1586(3) 0.0807(16) Uani 1 1 d . . .
H23B H 0.6419 0.3137 0.1235 0.097 Uiso 1 1 calc R . .
C24B C 0.6592(5) 0.30293(13) 0.2190(3) 0.0774(15) Uani 1 1 d . . .
H24B H 0.7409 0.2902 0.2324 0.093 Uiso 1 1 calc R . .
C25B C 0.7254(5) 0.38441(15) 0.3436(2) 0.0739(14) Uani 1 1 d . . .
H25B H 0.7571 0.3592 0.3636 0.089 Uiso 1 1 calc R . .
C26B C 0.5962(5) 0.39798(16) 0.3313(2) 0.0724(13) Uani 1 1 d . . .
H26B H 0.5265 0.3839 0.3426 0.087 Uiso 1 1 calc R . .
C27B C 0.5899(5) 0.43571(15) 0.2997(2) 0.0708(13) Uani 1 1 d . . .
H27B H 0.5147 0.4518 0.2849 0.085 Uiso 1 1 calc R . .
C28B C 0.7147(6) 0.44584(14) 0.2936(2) 0.0723(14) Uani 1 1 d . . .
H28B H 0.7383 0.4699 0.2738 0.087 Uiso 1 1 calc R . .
C29B C 0.7977(5) 0.41428(17) 0.3216(2) 0.0731(13) Uani 1 1 d . . .
H29B H 0.8878 0.4135 0.3250 0.088 Uiso 1 1 calc R . .
B1B B 0.7344(4) 0.43399(13) 0.12636(18) 0.0392(9) Uani 1 1 d . . .
C31B C 0.7822(3) 0.48303(11) 0.14015(15) 0.0401(8) Uani 1 1 d . . .
C32B C 0.7111(4) 0.51512(12) 0.10603(17) 0.0489(9) Uani 1 1 d . . .
F32B F 0.5978(2) 0.50604(7) 0.06506(11) 0.0707(7) Uani 1 1 d . . .
C33B C 0.7478(4) 0.55656(13) 0.1093(2) 0.0603(11) Uani 1 1 d . . .
F33B F 0.6728(3) 0.58602(8) 0.07518(14) 0.0967(9) Uani 1 1 d . . .
C34B C 0.8622(5) 0.56796(13) 0.1485(2) 0.0588(11) Uani 1 1 d . . .
F34B F 0.9007(3) 0.60835(8) 0.15235(14) 0.0908(9) Uani 1 1 d . . .
C35B C 0.9368(4) 0.53778(14) 0.18421(19) 0.0558(10) Uani 1 1 d . . .
F35B F 1.0501(2) 0.54859(9) 0.22253(13) 0.0868(8) Uani 1 1 d . . .
C36B C 0.8949(3) 0.49666(12) 0.18026(17) 0.0470(9) Uani 1 1 d . . .
F36B F 0.9742(2) 0.46938(8) 0.21767(11) 0.0705(7) Uani 1 1 d . . .
C41B C 0.7324(3) 0.42264(11) 0.05213(16) 0.0435(8) Uani 1 1 d . . .
C42B C 0.6397(4) 0.39936(12) 0.01085(17) 0.0488(9) Uani 1 1 d . . .
F42B F 0.5373(2) 0.38341(8) 0.03080(11) 0.0672(6) Uani 1 1 d . . .
C43B C 0.6455(4) 0.39037(12) -0.05054(18) 0.0555(10) Uani 1 1 d . . .
F43B F 0.5517(3) 0.36725(8) -0.08749(11) 0.0789(8) Uani 1 1 d . . .
C44B C 0.7478(5) 0.40407(12) -0.07359(18) 0.0566(10) Uani 1 1 d . . .
F44B F 0.7534(3) 0.39532(8) -0.13339(10) 0.0783(8) Uani 1 1 d . . .
C45B C 0.8432(4) 0.42663(13) -0.03551(18) 0.0561(10) Uani 1 1 d . . .
F45B F 0.9451(3) 0.44013(9) -0.05740(12) 0.0843(8) Uani 1 1 d . . .
C46B C 0.8342(4) 0.43497(12) 0.02520(17) 0.0503(9) Uani 1 1 d . . .
F46B F 0.9347(2) 0.45695(8) 0.06053(11) 0.0694(7) Uani 1 1 d . . .
C51 C 1.330(3) 0.2480(9) -0.1052(12) 0.164(9) Uani 0.469(12) 1 d PDU B 1
H51A H 1.3908 0.2250 -0.1038 0.247 Uiso 0.469(12) 1 calc PR B 1
H51B H 1.3561 0.2713 -0.1283 0.247 Uiso 0.469(12) 1 calc PR B 1
H51C H 1.2439 0.2389 -0.1261 0.247 Uiso 0.469(12) 1 calc PR B 1
C52 C 1.330(3) 0.2620(8) -0.0381(11) 0.224(13) Uani 0.469(12) 1 d PDU B 1
H52A H 1.3067 0.2383 -0.0141 0.268 Uiso 0.469(12) 1 calc PR B 1
H52B H 1.4172 0.2715 -0.0169 0.268 Uiso 0.469(12) 1 calc PR B 1
C53 C 1.236(3) 0.2966(8) -0.0396(11) 0.170(8) Uani 0.469(12) 1 d PDU B 1
H53A H 1.2787 0.3228 -0.0471 0.204 Uiso 0.469(12) 1 calc PR B 1
H53B H 1.1639 0.2921 -0.0759 0.204 Uiso 0.469(12) 1 calc PR B 1
C54 C 1.182(2) 0.3024(7) 0.0167(10) 0.177(8) Uani 0.469(12) 1 d PDU B 1
H54A H 1.2508 0.3093 0.0536 0.212 Uiso 0.469(12) 1 calc PR B 1
H54B H 1.1378 0.2769 0.0256 0.212 Uiso 0.469(12) 1 calc PR B 1
C55 C 1.086(2) 0.3385(7) 0.0010(11) 0.186(10) Uani 0.469(12) 1 d PDU B 1
H55A H 1.0473 0.3437 0.0366 0.279 Uiso 0.469(12) 1 calc PR B 1
H55B H 1.0193 0.3313 -0.0357 0.279 Uiso 0.469(12) 1 calc PR B 1
H55C H 1.1315 0.3635 -0.0078 0.279 Uiso 0.469(12) 1 calc PR B 1
C51A C 1.384(2) 0.2473(8) -0.0920(11) 0.179(10) Uani 0.531(12) 1 d PDU B 2
H51D H 1.4086 0.2509 -0.1321 0.269 Uiso 0.531(12) 1 calc PR B 2
H51E H 1.3392 0.2207 -0.0920 0.269 Uiso 0.531(12) 1 calc PR B 2
H51F H 1.4612 0.2475 -0.0581 0.269 Uiso 0.531(12) 1 calc PR B 2
C52A C 1.2959(17) 0.2825(5) -0.0826(8) 0.154(7) Uani 0.531(12) 1 d PDU B 2
H52C H 1.2180 0.2820 -0.1169 0.185 Uiso 0.531(12) 1 calc PR B 2
H52D H 1.3401 0.3093 -0.0850 0.185 Uiso 0.531(12) 1 calc PR B 2
C53A C 1.255(2) 0.2801(6) -0.0194(9) 0.159(7) Uani 0.531(12) 1 d PDU B 2
H53C H 1.2048 0.2545 -0.0172 0.190 Uiso 0.531(12) 1 calc PR B 2
H53D H 1.3314 0.2801 0.0157 0.190 Uiso 0.531(12) 1 calc PR B 2
C54A C 1.173(2) 0.3189(6) -0.0169(9) 0.161(7) Uani 0.531(12) 1 d PDU B 2
H54C H 1.2286 0.3437 -0.0106 0.193 Uiso 0.531(12) 1 calc PR B 2
H54D H 1.1103 0.3221 -0.0574 0.193 Uiso 0.531(12) 1 calc PR B 2
C55A C 1.102(2) 0.3166(8) 0.0338(10) 0.200(10) Uani 0.531(12) 1 d PDU B 2
H55D H 1.0523 0.3421 0.0342 0.300 Uiso 0.531(12) 1 calc PR B 2
H55E H 1.1635 0.3135 0.0740 0.300 Uiso 0.531(12) 1 calc PR B 2
H55F H 1.0440 0.2927 0.0269 0.300 Uiso 0.531(12) 1 calc PR B 2

loop_
_atom_site_aniso_label
_atom_site_aniso_U_11
_atom_site_aniso_U_22
_atom_site_aniso_U_33
_atom_site_aniso_U_23
_atom_site_aniso_U_13
_atom_site_aniso_U_12
Zr1A 0.0420(2) 0.03902(19) 0.04044(18) 0.00078(15) 0.01595(15) 0.00586(15)
C1A 0.050(2) 0.050(2) 0.046(2) -0.0029(17) 0.0192(18) 0.0024(18)
C2A 0.044(2) 0.0412(19) 0.0422(19) 0.0008(16) 0.0123(17) 0.0059(17)
C3A 0.0365(19) 0.0410(19) 0.045(2) 0.0005(15) 0.0144(16) 0.0058(15)
C4A 0.040(2) 0.0385(19) 0.044(2) -0.0012(15) 0.0119(16) 0.0067(15)
C5A 0.038(2) 0.044(2) 0.043(2) -0.0068(15) 0.0128(16) 0.0101(16)
C6A 0.046(2) 0.067(3) 0.046(2) -0.0024(19) 0.0097(18) 0.0095(19)
C7A 0.046(2) 0.091(3) 0.050(2) -0.014(2) 0.005(2) 0.018(2)
C8A 0.040(2) 0.074(3) 0.071(3) -0.026(2) 0.012(2) 0.005(2)
C9A 0.048(2) 0.053(2) 0.081(3) -0.012(2) 0.022(2) -0.003(2)
C10A 0.046(2) 0.048(2) 0.056(2) -0.0040(18) 0.0114(19) 0.0050(18)
Si1A 0.0551(7) 0.0708(8) 0.0678(7) -0.0184(6) 0.0286(6) -0.0148(6)
C11A 0.081(4) 0.104(4) 0.088(4) 0.002(3) 0.042(3) -0.019(3)
C12A 0.052(3) 0.134(5) 0.094(4) 0.003(3) 0.013(3) 0.002(3)
C13A 0.119(5) 0.104(5) 0.157(6) -0.069(4) 0.062(5) -0.042(4)
C20A 0.068(3) 0.052(3) 0.096(4) 0.027(2) 0.033(3) 0.024(2)
C21A 0.109(4) 0.038(2) 0.065(3) 0.008(2) 0.036(3) 0.016(2)
C22A 0.077(3) 0.040(2) 0.085(3) 0.016(2) 0.009(3) -0.003(2)
C23A 0.092(4) 0.059(3) 0.075(3) 0.026(2) 0.046(3) 0.012(3)
C24A 0.083(4) 0.060(3) 0.057(3) 0.017(2) 0.007(2) 0.012(2)
C25A 0.075(3) 0.090(3) 0.050(2) -0.015(2) 0.015(2) 0.025(3)
C26A 0.060(3) 0.060(3) 0.056(2) -0.006(2) 0.031(2) 0.006(2)
C27A 0.060(3) 0.053(2) 0.058(2) -0.0058(19) 0.023(2) 0.019(2)
C28A 0.079(3) 0.043(2) 0.102(4) -0.015(2) 0.058(3) 0.001(2)
C29A 0.048(3) 0.093(4) 0.098(4) -0.055(3) 0.021(3) 0.000(3)
B1A 0.040(2) 0.039(2) 0.039(2) 0.0018(17) 0.0136(18) 0.0063(17)
C31A 0.039(2) 0.045(2) 0.0375(18) 0.0023(15) 0.0066(16) 0.0020(16)
C32A 0.065(3) 0.048(2) 0.052(2) 0.0090(18) 0.027(2) 0.0150(19)
F32A 0.113(2) 0.0626(15) 0.0905(18) 0.0269(13) 0.0670(17) 0.0400(15)
C33A 0.089(3) 0.049(2) 0.071(3) 0.010(2) 0.031(3) 0.026(2)
F33A 0.149(3) 0.0623(16) 0.117(2) 0.0283(15) 0.071(2) 0.0512(18)
C34A 0.089(3) 0.042(2) 0.059(3) 0.0133(19) 0.022(2) 0.009(2)
F34A 0.150(3) 0.0557(16) 0.104(2) 0.0365(15) 0.060(2) 0.0246(17)
C35A 0.063(3) 0.053(2) 0.043(2) 0.0055(17) 0.0136(19) -0.009(2)
F35A 0.0909(19) 0.0678(15) 0.0672(15) 0.0171(12) 0.0388(14) -0.0016(14)
C36A 0.046(2) 0.043(2) 0.043(2) -0.0009(16) 0.0084(17) 0.0014(17)
F36A 0.0636(15) 0.0567(13) 0.0706(15) 0.0074(11) 0.0372(12) 0.0088(11)
C41A 0.043(2) 0.0398(19) 0.0357(18) 0.0029(14) 0.0135(16) 0.0019(15)
C42A 0.048(2) 0.048(2) 0.051(2) -0.0019(17) 0.0146(18) 0.0095(18)
F42A 0.0485(13) 0.0717(15) 0.0611(14) -0.0096(11) 0.0006(11) 0.0127(11)
C43A 0.059(3) 0.068(3) 0.058(3) -0.016(2) 0.007(2) 0.000(2)
F43A 0.079(2) 0.113(2) 0.096(2) -0.0507(18) -0.0120(17) 0.0047(17)
C44A 0.082(3) 0.052(2) 0.068(3) -0.018(2) 0.022(3) 0.002(2)
F44A 0.111(2) 0.0804(19) 0.113(2) -0.0546(17) 0.0196(19) 0.0080(17)
C45A 0.062(3) 0.047(2) 0.059(2) 0.0014(19) 0.027(2) 0.014(2)
F45A 0.0826(18) 0.0600(15) 0.0906(18) -0.0072(13) 0.0314(15) 0.0282(13)
C46A 0.047(2) 0.048(2) 0.045(2) 0.0032(17) 0.0167(18) 0.0048(17)
F46A 0.0480(13) 0.0690(15) 0.0667(14) -0.0078(12) 0.0086(12) 0.0171(11)
Zr1B 0.03734(19) 0.03810(19) 0.0491(2) 0.00061(15) 0.01522(15) 0.00541(15)
C1B 0.030(2) 0.044(2) 0.059(2) -0.0012(17) 0.0079(17) 0.0039(16)
C2B 0.036(2) 0.0411(19) 0.048(2) 0.0015(16) 0.0059(16) 0.0035(15)
C3B 0.0285(18) 0.052(2) 0.044(2) -0.0066(17) 0.0066(15) 0.0055(15)
C4B 0.0337(19) 0.047(2) 0.0420(19) -0.0047(16) 0.0072(15) 0.0043(16)
C5B 0.037(2) 0.045(2) 0.055(2) 0.0000(17) 0.0075(17) 0.0047(16)
C6B 0.066(3) 0.096(4) 0.064(3) 0.000(3) 0.004(2) 0.041(3)
C7B 0.079(4) 0.103(4) 0.081(3) 0.002(3) -0.010(3) 0.048(3)
C8B 0.049(3) 0.059(3) 0.117(4) 0.011(3) 0.006(3) 0.026(2)
C9B 0.070(3) 0.059(3) 0.108(4) 0.004(3) 0.039(3) 0.026(2)
C10B 0.058(3) 0.058(3) 0.073(3) 0.007(2) 0.020(2) 0.018(2)
Si1B 0.0305(6) 0.0680(8) 0.0912(9) -0.0202(7) 0.0127(6) 0.0044(5)
C11B 0.043(4) 0.066(4) 0.197(10) 0.016(5) 0.057(5) 0.001(3)
C12B 0.051(4) 0.135(7) 0.082(5) -0.009(4) 0.000(3) 0.015(4)
C13B 0.063(4) 0.059(4) 0.092(5) 0.002(3) 0.018(4) 0.016(3)
C11C 0.058(12) 0.113(16) 0.154(17) 0.005(14) 0.023(12) 0.021(11)
C12C 0.041(10) 0.118(15) 0.111(14) -0.034(12) -0.004(9) 0.008(10)
C13C 0.072(13) 0.092(14) 0.134(17) 0.028(13) 0.019(13) 0.013(11)
C20B 0.101(4) 0.049(3) 0.085(3) 0.013(2) 0.036(3) -0.012(3)
C21B 0.052(3) 0.048(3) 0.132(5) -0.002(3) 0.039(3) -0.004(2)
C22B 0.080(4) 0.047(3) 0.101(4) -0.006(3) 0.000(3) -0.018(3)
C23B 0.100(4) 0.051(3) 0.105(4) -0.033(3) 0.054(4) -0.027(3)
C24B 0.059(3) 0.035(2) 0.136(5) -0.002(3) 0.017(3) 0.005(2)
C25B 0.105(4) 0.066(3) 0.049(2) 0.003(2) 0.015(3) 0.028(3)
C26B 0.088(4) 0.083(3) 0.059(3) -0.002(2) 0.043(3) 0.001(3)
C27B 0.086(4) 0.072(3) 0.060(3) -0.001(2) 0.028(3) 0.036(3)
C28B 0.122(4) 0.049(3) 0.056(3) -0.015(2) 0.042(3) -0.013(3)
C29B 0.072(3) 0.089(4) 0.057(3) -0.032(3) 0.010(2) 0.001(3)
B1B 0.028(2) 0.047(2) 0.042(2) 0.0022(18) 0.0050(17) 0.0079(17)
C31B 0.0317(19) 0.050(2) 0.0411(19) -0.0013(16) 0.0134(15) 0.0026(16)
C32B 0.042(2) 0.053(2) 0.052(2) 0.0030(18) 0.0111(18) 0.0035(18)
F32B 0.0531(15) 0.0650(15) 0.0807(16) 0.0161(12) -0.0133(12) 0.0048(12)
C33B 0.068(3) 0.051(2) 0.066(3) 0.004(2) 0.023(2) 0.010(2)
F33B 0.108(2) 0.0562(16) 0.120(2) 0.0280(16) 0.0119(19) 0.0156(15)
C34B 0.070(3) 0.048(2) 0.069(3) -0.013(2) 0.039(2) -0.011(2)
F34B 0.113(2) 0.0532(15) 0.117(2) -0.0225(15) 0.0501(19) -0.0227(15)
C35B 0.044(2) 0.068(3) 0.059(2) -0.025(2) 0.020(2) -0.013(2)
F35B 0.0616(17) 0.095(2) 0.099(2) -0.0436(16) 0.0086(15) -0.0200(15)
C36B 0.036(2) 0.057(2) 0.047(2) -0.0073(17) 0.0083(17) 0.0053(17)
F36B 0.0462(14) 0.0751(16) 0.0767(16) -0.0098(13) -0.0148(12) 0.0053(12)
C41B 0.0341(19) 0.050(2) 0.045(2) 0.0005(16) 0.0044(16) 0.0093(16)
C42B 0.042(2) 0.050(2) 0.051(2) 0.0033(17) 0.0017(18) 0.0006(18)
F42B 0.0568(15) 0.0793(16) 0.0612(14) -0.0078(12) 0.0039(12) -0.0185(13)
C43B 0.065(3) 0.047(2) 0.045(2) -0.0056(17) -0.009(2) 0.008(2)
F43B 0.0869(19) 0.0765(17) 0.0590(14) -0.0170(13) -0.0142(13) -0.0063(14)
C44B 0.078(3) 0.051(2) 0.040(2) 0.0008(18) 0.012(2) 0.015(2)
F44B 0.120(2) 0.0730(16) 0.0411(13) -0.0046(11) 0.0177(13) 0.0173(15)
C45B 0.062(3) 0.060(3) 0.051(2) 0.0003(19) 0.023(2) 0.009(2)
F45B 0.0876(19) 0.108(2) 0.0720(16) -0.0113(15) 0.0498(15) -0.0060(16)
C46B 0.045(2) 0.060(2) 0.045(2) -0.0071(18) 0.0074(18) 0.0029(19)
F46B 0.0450(13) 0.1059(19) 0.0633(14) -0.0247(13) 0.0247(12) -0.0164(13)
C51 0.169(13) 0.153(12) 0.171(12) 0.004(9) 0.036(9) -0.010(9)
C52 0.223(15) 0.219(15) 0.228(15) 0.017(10) 0.048(10) 0.013(10)
C53 0.169(10) 0.165(11) 0.174(11) -0.008(9) 0.034(8) 0.001(9)
C54 0.181(11) 0.187(11) 0.167(11) 0.003(9) 0.047(9) -0.001(9)
C55 0.187(13) 0.174(13) 0.193(13) 0.007(9) 0.037(9) -0.017(9)
C51A 0.179(13) 0.180(12) 0.183(12) 0.007(9) 0.050(9) -0.001(9)
C52A 0.156(10) 0.160(10) 0.154(10) 0.009(8) 0.055(8) -0.021(8)
C53A 0.167(10) 0.151(10) 0.160(10) 0.013(8) 0.041(8) -0.015(8)
C54A 0.170(10) 0.170(10) 0.158(10) 0.007(8) 0.066(8) -0.005(8)
C55A 0.205(13) 0.209(13) 0.189(12) -0.006(9) 0.047(9) -0.004(9)

loop_
_atom_type_symbol
_atom_type_description
_atom_type_scat_dispersion_real
_atom_type_scat_dispersion_imag
_atom_type_scat_source
C C 0.0033 0.0016 'International Tables Vol C Tables 4.2.6.8 and 6.1.1.4'
H H 0.0000 0.0000 'International Tables Vol C Tables 4.2.6.8 and 6.1.1.4'
B B 0.0013 0.0007 'International Tables Vol C Tables 4.2.6.8 and 6.1.1.4'
F F 0.0171 0.0103 'International Tables Vol C Tables 4.2.6.8 and 6.1.1.4'
Si Si 0.0817 0.0704 'International Tables Vol C Tables 4.2.6.8 and 6.1.1.4'
Zr Zr -2.9673 0.5597 'International Tables Vol C Tables 4.2.6.8 and 6.1.1.4'

loop_
_geom_angle_atom_site_label_1
_geom_angle_atom_site_label_2
_geom_angle_atom_site_label_3
_geom_angle
C4A Zr1A C2A 94.84(12)
C4A Zr1A C24A 95.69(15)
C2A Zr1A C24A 137.46(14)
C4A Zr1A C26A 131.14(13)
C2A Zr1A C26A 106.10(13)
C24A Zr1A C26A 97.35(15)
C4A Zr1A C29A 78.40(15)
C2A Zr1A C29A 127.58(17)
C24A Zr1A C29A 94.92(18)
C26A Zr1A C29A 53.72(15)
C4A Zr1A C25A 107.20(16)
C2A Zr1A C25A 136.67(13)
C24A Zr1A C25A 77.88(16)
C26A Zr1A C25A 32.67(14)
C29A Zr1A C25A 32.31(16)
C4A Zr1A C23A 126.70(15)
C2A Zr1A C23A 117.06(15)
C24A Zr1A C23A 32.20(15)
C26A Zr1A C23A 81.75(14)
C29A Zr1A C23A 107.54(19)
C25A Zr1A C23A 78.67(17)
C4A Zr1A C21A 92.52(15)
C2A Zr1A C21A 85.33(14)
C24A Zr1A C21A 53.14(15)
C26A Zr1A C21A 132.02(14)
C29A Zr1A C21A 146.12(18)
C25A Zr1A C21A 128.95(16)
C23A Zr1A C21A 52.76(14)
C4A Zr1A C20A 75.98(14)
C2A Zr1A C20A 113.39(15)
C24A Zr1A C20A 32.32(14)
C26A Zr1A C20A 129.52(15)
C29A Zr1A C20A 114.95(18)
C25A Zr1A C20A 108.01(16)
C23A Zr1A C20A 53.01(15)
C21A Zr1A C20A 31.80(15)
C4A Zr1A C28A 81.58(13)
C2A Zr1A C28A 95.56(15)
C24A Zr1A C28A 126.73(17)
C26A Zr1A C28A 53.33(14)
C29A Zr1A C28A 32.13(16)
C25A Zr1A C28A 53.32(16)
C23A Zr1A C28A 131.03(15)
C21A Zr1A C28A 174.08(16)
C20A Zr1A C28A 144.41(18)
C4A Zr1A C27A 112.10(13)
C2A Zr1A C27A 83.88(12)
C24A Zr1A C27A 128.69(14)
C26A Zr1A C27A 32.25(12)
C29A Zr1A C27A 53.25(15)
C25A Zr1A C27A 53.49(14)
C23A Zr1A C27A 112.75(14)
C21A Zr1A C27A 153.82(16)
C20A Zr1A C27A 160.87(15)
C28A Zr1A C27A 31.93(13)
C4A Zr1A C22A 124.32(15)
C2A Zr1A C22A 87.28(14)
C24A Zr1A C22A 53.26(16)
C26A Zr1A C22A 100.75(15)
C29A Zr1A C22A 139.11(19)
C25A Zr1A C22A 108.45(17)
C23A Zr1A C22A 31.81(14)
C21A Zr1A C22A 32.08(14)
C20A Zr1A C22A 53.03(16)
C28A Zr1A C22A 153.71(15)
C27A Zr1A C22A 123.41(15)
C4A Zr1A C3A 29.66(11)
C2A Zr1A C3A 65.41(11)
C24A Zr1A C3A 114.47(14)
C26A Zr1A C3A 140.91(12)
C29A Zr1A C3A 99.45(15)
C25A Zr1A C3A 131.53(15)
C23A Zr1A C3A 137.00(13)
C21A Zr1A C3A 86.58(12)
C20A Zr1A C3A 85.50(12)
C28A Zr1A C3A 88.47(12)
C27A Zr1A C3A 110.20(12)
C22A Zr1A C3A 116.14(14)
C4A Zr1A C1A 120.92(12)
C2A Zr1A C1A 26.07(10)
C24A Zr1A C1A 126.29(14)
C26A Zr1A C1A 86.98(12)
C29A Zr1A C1A 127.76(14)
C25A Zr1A C1A 119.65(13)
C23A Zr1A C1A 97.42(15)
C21A Zr1A C1A 84.97(15)
C20A Zr1A C1A 116.76(15)
C28A Zr1A C1A 98.41(15)
C27A Zr1A C1A 74.96(12)
C22A Zr1A C1A 73.25(13)
C3A Zr1A C1A 91.44(10)
C2A C1A Si1A 156.8(3)
C2A C1A Zr1A 63.4(2)
Si1A C1A Zr1A 139.74(18)
C1A C2A B1A 172.8(4)
C1A C2A Zr1A 90.5(3)
B1A C2A Zr1A 92.8(2)
C4A C3A B1A 138.6(3)
C4A C3A Zr1A 54.78(19)
B1A C3A Zr1A 84.08(19)
C4A C3A H3A 110.7
B1A C3A H3A 110.7
Zr1A C3A H3A 164.1
C3A C4A C5A 123.5(3)
C3A C4A Zr1A 95.6(2)
C5A C4A Zr1A 140.9(2)
C6A C5A C10A 117.2(3)
C6A C5A C4A 121.5(3)
C10A C5A C4A 121.3(3)
C7A C6A C5A 121.4(4)
C7A C6A H6A 119.3
C5A C6A H6A 119.3
C8A C7A C6A 120.6(4)
C8A C7A H7A 119.7
C6A C7A H7A 119.7
C7A C8A C9A 119.5(4)
C7A C8A H8A 120.3
C9A C8A H8A 120.3
C8A C9A C10A 120.2(4)
C8A C9A H9A 119.9
C10A C9A H9A 119.9
C5A C10A C9A 121.2(4)
C5A C10A H10A 119.4
C9A C10A H10A 119.4
C11A Si1A C13A 112.1(3)
C11A Si1A C12A 111.8(3)
C13A Si1A C12A 110.4(3)
C11A Si1A C1A 111.5(2)
C13A Si1A C1A 106.0(2)
C12A Si1A C1A 104.6(2)
Si1A C11A H11A 109.5
Si1A C11A H11B 109.5
H11A C11A H11B 109.5
Si1A C11A H11C 109.5
H11A C11A H11C 109.5
H11B C11A H11C 109.5
Si1A C12A H12A 109.5
Si1A C12A H12B 109.5
H12A C12A H12B 109.5
Si1A C12A H12C 109.5
H12A C12A H12C 109.5
H12B C12A H12C 109.5
Si1A C13A H13A 109.5
Si1A C13A H13B 109.5
H13A C13A H13B 109.5
Si1A C13A H13C 109.5
H13A C13A H13C 109.5
H13B C13A H13C 109.5
C21A C20A C24A 107.6(4)
C21A C20A Zr1A 74.0(2)
C24A C20A Zr1A 72.5(2)
C21A C20A H20A 126.2
C24A C20A H20A 126.2
Zr1A C20A H20A 119.2
C20A C21A C22A 108.7(4)
C20A C21A Zr1A 74.2(2)
C22A C21A Zr1A 74.6(2)
C20A C21A H21A 125.6
C22A C21A H21A 125.6
Zr1A C21A H21A 117.5
C23A C22A C21A 107.1(4)
C23A C22A Zr1A 73.2(2)
C21A C22A Zr1A 73.4(2)
C23A C22A H22A 126.5
C21A C22A H22A 126.5
Zr1A C22A H22A 119.0
C22A C23A C24A 108.8(4)
C22A C23A Zr1A 75.0(2)
C24A C23A Zr1A 73.0(2)
C22A C23A H23A 125.6
C24A C23A H23A 125.6
Zr1A C23A H23A 118.3
C23A C24A C20A 107.7(4)
C23A C24A Zr1A 74.8(2)
C20A C24A Zr1A 75.2(2)
C23A C24A H24A 126.1
C20A C24A H24A 126.1
Zr1A C24A H24A 116.0
C29A C25A C26A 107.5(4)
C29A C25A Zr1A 73.8(2)
C26A C25A Zr1A 73.1(2)
C29A C25A H25A 126.3
C26A C25A H25A 126.3
Zr1A C25A H25A 118.7
C27A C26A C25A 108.1(4)
C27A C26A Zr1A 75.5(2)
C25A C26A Zr1A 74.2(2)
C27A C26A H26A 126.0
C25A C26A H26A 126.0
Zr1A C26A H26A 116.4
C28A C27A C26A 107.9(4)
C28A C27A Zr1A 73.9(2)
C26A C27A Zr1A 72.3(2)
C28A C27A H27A 126.1
C26A C27A H27A 126.1
Zr1A C27A H27A 119.6
C27A C28A C29A 108.3(4)
C27A C28A Zr1A 74.1(2)
C29A C28A Zr1A 72.9(2)
C27A C28A H28A 125.9
C29A C28A H28A 125.9
Zr1A C28A H28A 118.9
C28A C29A C25A 108.3(4)
C28A C29A Zr1A 75.0(2)
C25A C29A Zr1A 73.9(3)
C28A C29A H29A 125.8
C25A C29A H29A 125.8
Zr1A C29A H29A 117.3
C2A B1A C31A 110.6(3)
C2A B1A C41A 102.3(3)
C31A B1A C41A 110.7(3)
C2A B1A C3A 117.5(3)
C31A B1A C3A 102.5(3)
C41A B1A C3A 113.4(3)
C36A C31A C32A 113.2(3)
C36A C31A B1A 121.3(3)
C32A C31A B1A 125.3(3)
F32A C32A C33A 115.4(3)
F32A C32A C31A 120.6(3)
C33A C32A C31A 124.0(4)
F33A C33A C34A 119.7(4)
F33A C33A C32A 120.3(4)
C34A C33A C32A 120.0(4)
F34A C34A C33A 120.5(4)
F34A C34A C35A 120.6(4)
C33A C34A C35A 118.9(4)
F35A C35A C34A 120.2(3)
F35A C35A C36A 120.7(4)
C34A C35A C36A 119.1(4)
F36A C36A C35A 115.1(3)
F36A C36A C31A 120.2(3)
C35A C36A C31A 124.7(3)
C46A C41A C42A 113.1(3)
C46A C41A B1A 127.3(3)
C42A C41A B1A 119.4(3)
F42A C42A C43A 116.3(4)
F42A C42A C41A 119.1(3)
C43A C42A C41A 124.5(4)
F43A C43A C42A 120.7(4)
F43A C43A C44A 120.0(4)
C42A C43A C44A 119.3(4)
F44A C44A C45A 120.7(4)
F44A C44A C43A 120.1(4)
C45A C44A C43A 119.2(4)
F45A C45A C44A 120.1(4)
F45A C45A C46A 119.8(4)
C44A C45A C46A 120.1(4)
F46A C46A C45A 115.8(3)
F46A C46A C41A 120.4(3)
C45A C46A C41A 123.8(4)
C4B Zr1B C2B 93.37(12)
C4B Zr1B C25B 93.70(16)
C2B Zr1B C25B 136.63(14)
C4B Zr1B C21B 129.82(14)
C2B Zr1B C21B 107.57(16)
C25B Zr1B C21B 100.2(2)
C4B Zr1B C20B 106.34(16)
C2B Zr1B C20B 137.92(15)
C25B Zr1B C20B 79.79(18)
C21B Zr1B C20B 32.64(15)
C4B Zr1B C24B 77.51(15)
C2B Zr1B C24B 127.41(17)
C25B Zr1B C24B 95.87(18)
C21B Zr1B C24B 53.37(15)
C20B Zr1B C24B 32.32(15)
C4B Zr1B C26B 125.56(15)
C2B Zr1B C26B 119.26(14)
C25B Zr1B C26B 32.53(15)
C21B Zr1B C26B 82.98(18)
C20B Zr1B C26B 78.62(16)
C24B Zr1B C26B 107.15(18)
C4B Zr1B C27B 125.30(15)
C2B Zr1B C27B 88.72(13)
C25B Zr1B C27B 53.18(15)
C21B Zr1B C27B 100.83(17)
C20B Zr1B C27B 107.86(17)
C24B Zr1B C27B 138.52(18)
C26B Zr1B C27B 31.79(14)
C4B Zr1B C29B 75.81(14)
C2B Zr1B C29B 110.85(15)
C25B Zr1B C29B 31.81(15)
C21B Zr1B C29B 131.70(19)
C20B Zr1B C29B 109.90(18)
C24B Zr1B C29B 116.40(19)
C26B Zr1B C29B 53.05(16)
C27B Zr1B C29B 52.94(16)
C4B Zr1B C22B 111.05(17)
C2B Zr1B C22B 85.38(15)
C25B Zr1B C22B 130.70(19)
C21B Zr1B C22B 31.67(16)
C20B Zr1B C22B 53.03(17)
C24B Zr1B C22B 52.62(17)
C26B Zr1B C22B 113.69(19)
C27B Zr1B C22B 123.59(19)
C29B Zr1B C22B 162.42(18)
C4B Zr1B C28B 93.82(15)
C2B Zr1B C28B 83.98(14)
C25B Zr1B C28B 52.88(15)
C21B Zr1B C28B 132.48(17)
C20B Zr1B C28B 129.77(16)
C24B Zr1B C28B 147.39(18)
C26B Zr1B C28B 52.88(15)
C27B Zr1B C28B 32.07(15)
C29B Zr1B C28B 31.84(15)
C22B Zr1B C28B 153.45(19)
C4B Zr1B C23B 81.12(16)
C2B Zr1B C23B 95.92(17)
C25B Zr1B C23B 127.44(18)
C21B Zr1B C23B 52.38(16)
C20B Zr1B C23B 52.82(16)
C24B Zr1B C23B 31.76(16)
C26B Zr1B C23B 130.72(16)
C27B Zr1B C23B 152.96(18)
C29B Zr1B C23B 145.3(2)
C22B Zr1B C23B 31.25(16)
C28B Zr1B C23B 174.93(18)
C4B Zr1B C1B 120.29(12)
C2B Zr1B C1B 26.97(11)
C25B Zr1B C1B 128.08(13)
C21B Zr1B C1B 87.30(15)
C20B Zr1B C1B 119.94(15)
C24B Zr1B C1B 127.12(15)
C26B Zr1B C1B 100.07(14)
C27B Zr1B C1B 74.91(13)
C29B Zr1B C1B 116.25(15)
C22B Zr1B C1B 75.13(14)
C28B Zr1B C1B 84.53(15)
C23B Zr1B C1B 97.69(17)
C4B Zr1B C3B 29.24(11)
C2B Zr1B C3B 64.22(11)
C25B Zr1B C3B 112.77(15)
C21B Zr1B C3B 138.64(15)
C20B Zr1B C3B 129.63(14)
C24B Zr1B C3B 97.51(15)
C26B Zr1B C3B 137.65(14)
C27B Zr1B C3B 118.61(14)
C29B Zr1B C3B 85.31(14)
C22B Zr1B C3B 108.65(16)
C28B Zr1B C3B 88.35(13)
C23B Zr1B C3B 87.05(13)
C1B Zr1B C3B 91.19(11)
C2B C1B Si1B 157.2(3)
C2B C1B Zr1B 68.3(2)
Si1B C1B Zr1B 134.50(18)
C1B C2B B1B 175.8(4)
C1B C2B Zr1B 84.7(2)
B1B C2B Zr1B 94.4(2)
C4B C3B B1B 138.9(3)
C4B C3B Zr1B 53.57(19)
B1B C3B Zr1B 85.34(19)
C4B C3B H3B 110.5
B1B C3B H3B 110.5
Zr1B C3B H3B 164.1
C3B C4B C5B 122.6(3)
C3B C4B Zr1B 97.2(2)
C5B C4B Zr1B 139.6(3)
C6B C5B C10B 116.9(4)
C6B C5B C4B 122.5(3)
C10B C5B C4B 120.6(3)
C5B C6B C7B 121.7(4)
C5B C6B H6B 119.1
C7B C6B H6B 119.1
C8B C7B C6B 120.2(5)
C8B C7B H7B 119.9
C6B C7B H7B 119.9
C9B C8B C7B 119.1(4)
C9B C8B H8B 120.5
C7B C8B H8B 120.5
C8B C9B C10B 121.1(4)
C8B C9B H9B 119.5
C10B C9B H9B 119.5
C5B C10B C9B 121.0(4)
C5B C10B H10B 119.5
C9B C10B H10B 119.5
C13C Si1B C11B 126.7(8)
C13C Si1B C12C 117.3(8)
C11B Si1B C12C 67.1(7)
C13C Si1B C13B 33.6(7)
C11B Si1B C13B 113.3(3)
C12C Si1B C13B 146.8(6)
C13C Si1B C1B 115.0(8)
C11B Si1B C1B 114.5(3)
C12C Si1B C1B 104.0(6)
C13B Si1B C1B 105.2(2)
C13C Si1B C12B 72.2(8)
C11B Si1B C12B 114.0(4)
C12C Si1B C12B 51.8(7)
C13B Si1B C12B 105.7(3)
C1B Si1B C12B 103.0(2)
C13C Si1B C11C 109.8(8)
C11B Si1B C11C 37.0(7)
C12C Si1B C11C 104.0(7)
C13B Si1B C11C 83.0(7)
C1B Si1B C11C 105.5(7)
C12B Si1B C11C 146.7(7)
Si1B C11B H11D 109.5
Si1B C11B H11E 109.5
H11D C11B H11E 109.5
Si1B C11B H11F 109.5
H11D C11B H11F 109.5
H11E C11B H11F 109.5
Si1B C12B H12D 109.5
Si1B C12B H12E 109.5
H12D C12B H12E 109.5
Si1B C12B H12F 109.5
H12D C12B H12F 109.5
H12E C12B H12F 109.5
Si1B C13B H13D 109.5
Si1B C13B H13E 109.5
H13D C13B H13E 109.5
Si1B C13B H13F 109.5
H13D C13B H13F 109.5
H13E C13B H13F 109.5
Si1B C11C H11G 109.5
Si1B C11C H11H 109.5
H11G C11C H11H 109.5
Si1B C11C H11I 109.5
H11G C11C H11I 109.5
H11H C11C H11I 109.5
Si1B C12C H12G 109.5
Si1B C12C H12H 109.5
H12G C12C H12H 109.5
Si1B C12C H12I 109.5
H12G C12C H12I 109.5
H12H C12C H12I 109.5
Si1B C13C H13G 109.5
Si1B C13C H13H 109.5
H13G C13C H13H 109.5
Si1B C13C H13I 109.5
H13G C13C H13I 109.5
H13H C13C H13I 109.5
C24B C20B C21B 106.9(5)
C24B C20B Zr1B 74.4(2)
C21B C20B Zr1B 73.5(2)
C24B C20B H20B 126.5
C21B C20B H20B 126.5
Zr1B C20B H20B 117.7
C22B C21B C20B 108.1(4)
C22B C21B Zr1B 75.6(3)
C20B C21B Zr1B 73.9(3)
C22B C21B H21B 126.0
C20B C21B H21B 126.0
Zr1B C21B H21B 116.6
C23B C22B C21B 108.6(5)
C23B C22B Zr1B 74.8(3)
C21B C22B Zr1B 72.7(3)
C23B C22B H22B 125.7
C21B C22B H22B 125.7
Zr1B C22B H22B 118.7
C22B C23B C24B 108.8(5)
C22B C23B Zr1B 74.0(3)
C24B C23B Zr1B 73.0(3)
C22B C23B H23B 125.6
C24B C23B H23B 125.6
Zr1B C23B H23B 119.2
C23B C24B C20B 107.6(5)
C23B C24B Zr1B 75.2(3)
C20B C24B Zr1B 73.3(2)
C23B C24B H24B 126.2
C20B C24B H24B 126.2
Zr1B C24B H24B 117.3
C29B C25B C26B 108.4(4)
C29B C25B Zr1B 75.6(3)
C26B C25B Zr1B 74.9(3)
C29B C25B H25B 125.8
C26B C25B H25B 125.8
Zr1B C25B H25B 115.8
C27B C26B C25B 107.5(4)
C27B C26B Zr1B 74.4(2)
C25B C26B Zr1B 72.6(2)
C27B C26B H26B 126.3
C25B C26B H26B 126.3
Zr1B C26B H26B 118.7
C26B C27B C28B 108.0(4)
C26B C27B Zr1B 73.8(2)
C28B C27B Zr1B 74.0(2)
C26B C27B H27B 126.0
C28B C27B H27B 126.0
Zr1B C27B H27B 118.1
C29B C28B C27B 108.1(4)
C29B C28B Zr1B 74.0(2)
C27B C28B Zr1B 73.9(3)
C29B C28B H28B 126.0
C27B C28B H28B 126.0
Zr1B C28B H28B 118.0
C25B C29B C28B 108.0(5)
C25B C29B Zr1B 72.6(3)
C28B C29B Zr1B 74.1(3)
C25B C29B H29B 126.0
C28B C29B H29B 126.0
Zr1B C29B H29B 119.1
C2B B1B C31B 105.3(3)
C2B B1B C41B 111.0(3)
C31B B1B C41B 108.8(3)
C2B B1B C3B 115.3(3)
C31B B1B C3B 113.4(3)
C41B B1B C3B 102.9(3)
C36B C31B C32B 113.3(3)
C36B C31B B1B 126.8(3)
C32B C31B B1B 119.7(3)
F32B C32B C33B 115.9(3)
F32B C32B C31B 119.3(3)
C33B C32B C31B 124.7(4)
F33B C33B C34B 119.4(4)
F33B C33B C32B 121.3(4)
C34B C33B C32B 119.3(4)
F34B C34B C33B 120.5(4)
F34B C34B C35B 120.5(4)
C33B C34B C35B 119.0(4)
F35B C35B C34B 119.5(4)
F35B C35B C36B 120.8(4)
C34B C35B C36B 119.7(4)
F36B C36B C35B 115.3(3)
F36B C36B C31B 120.8(3)
C35B C36B C31B 123.9(4)
C42B C41B C46B 112.3(3)
C42B C41B B1B 127.1(3)
C46B C41B B1B 120.5(3)
F42B C42B C43B 116.4(3)
F42B C42B C41B 119.6(3)
C43B C42B C41B 124.0(4)
F43B C43B C44B 119.7(4)
F43B C43B C42B 120.3(4)
C44B C43B C42B 120.0(4)
F44B C44B C45B 120.8(4)
F44B C44B C43B 120.0(4)
C45B C44B C43B 119.2(4)
F45B C45B C44B 119.9(4)
F45B C45B C46B 120.9(4)
C44B C45B C46B 119.2(4)
F46B C46B C45B 115.5(3)
F46B C46B C41B 119.2(3)
C45B C46B C41B 125.2(4)
C52 C51 H51A 109.5
C52 C51 H51B 109.5
H51A C51 H51B 109.5
C52 C51 H51C 109.5
H51A C51 H51C 109.5
H51B C51 H51C 109.5
C53 C52 C51 109.9(19)
C53 C52 H52A 109.7
C51 C52 H52A 109.7
C53 C52 H52B 109.7
C51 C52 H52B 109.7
H52A C52 H52B 108.2
C54 C53 C52 117.4(19)
C54 C53 H53A 108.0
C52 C53 H53A 108.0
C54 C53 H53B 108.0
C52 C53 H53B 108.0
H53A C53 H53B 107.2
C53 C54 C55 105.9(17)
C53 C54 H54A 110.6
C55 C54 H54A 110.6
C53 C54 H54B 110.6
C55 C54 H54B 110.6
H54A C54 H54B 108.7
C54 C55 H55A 109.5
C54 C55 H55B 109.5
H55A C55 H55B 109.5
C54 C55 H55C 109.5
H55A C55 H55C 109.5
H55B C55 H55C 109.5
C52A C51A H51D 109.5
C52A C51A H51E 109.5
H51D C51A H51E 109.5
C52A C51A H51F 109.5
H51D C51A H51F 109.5
H51E C51A H51F 109.5
C51A C52A C53A 113.2(16)
C51A C52A H52C 108.9
C53A C52A H52C 108.9
C51A C52A H52D 108.9
C53A C52A H52D 108.9
H52C C52A H52D 107.8
C54A C53A C52A 105.7(14)
C54A C53A H53C 110.6
C52A C53A H53C 110.6
C54A C53A H53D 110.6
C52A C53A H53D 110.6
H53C C53A H53D 108.7
C55A C54A C53A 112.3(16)
C55A C54A H54C 109.1
C53A C54A H54C 109.1
C55A C54A H54D 109.1
C53A C54A H54D 109.1
H54C C54A H54D 107.9
C54A C55A H55D 109.5
C54A C55A H55E 109.5
H55D C55A H55E 109.5
C54A C55A H55F 109.5
H55D C55A H55F 109.5
H55E C55A H55F 109.5

loop_
_geom_bond_atom_site_label_1
_geom_bond_atom_site_label_2
_geom_bond_distance
Zr1A C4A 2.197(3)
Zr1A C2A 2.461(3)
Zr1A C24A 2.483(4)
Zr1A C26A 2.484(4)
Zr1A C29A 2.496(4)
Zr1A C25A 2.497(4)
Zr1A C23A 2.507(4)
Zr1A C21A 2.515(4)
Zr1A C20A 2.517(4)
Zr1A C28A 2.522(4)
Zr1A C27A 2.525(4)
Zr1A C22A 2.530(4)
Zr1A C3A 2.677(3)
Zr1A C1A 2.752(4)
C1A C2A 1.210(5)
C1A Si1A 1.872(4)
C2A B1A 1.598(5)
C3A C4A 1.331(5)
C3A B1A 1.655(5)
C3A H3A 0.9400
C4A C5A 1.484(5)
C5A C6A 1.391(5)
C5A C10A 1.394(5)
C6A C7A 1.388(6)
C6A H6A 0.9400
C7A C8A 1.368(6)
C7A H7A 0.9400
C8A C9A 1.377(6)
C8A H8A 0.9400
C9A C10A 1.396(5)
C9A H9A 0.9400
C10A H10A 0.9400
Si1A C11A 1.826(5)
Si1A C13A 1.848(5)
Si1A C12A 1.855(5)
C11A H11A 0.9700
C11A H11B 0.9700
C11A H11C 0.9700
C12A H12A 0.9700
C12A H12B 0.9700
C12A H12C 0.9700
C13A H13A 0.9700
C13A H13B 0.9700
C13A H13C 0.9700
C20A C21A 1.378(6)
C20A C24A 1.392(6)
C20A H20A 0.9400
C21A C22A 1.394(6)
C21A H21A 0.9400
C22A C23A 1.380(6)
C22A H22A 0.9400
C23A C24A 1.384(6)
C23A H23A 0.9400
C24A H24A 0.9400
C25A C29A 1.389(7)
C25A C26A 1.401(6)
C25A H25A 0.9400
C26A C27A 1.392(5)
C26A H26A 0.9400
C27A C28A 1.388(6)
C27A H27A 0.9400
C28A C29A 1.389(7)
C28A H28A 0.9400
C29A H29A 0.9400
B1A C31A 1.651(5)
B1A C41A 1.653(5)
C31A C36A 1.380(5)
C31A C32A 1.386(5)
C32A F32A 1.348(4)
C32A C33A 1.373(5)
C33A F33A 1.342(5)
C33A C34A 1.363(6)
C34A F34A 1.339(4)
C34A C35A 1.371(6)
C35A F35A 1.342(4)
C35A C36A 1.376(5)
C36A F36A 1.360(4)
C41A C46A 1.386(5)
C41A C42A 1.390(5)
C42A F42A 1.360(4)
C42A C43A 1.364(5)
C43A F43A 1.346(5)
C43A C44A 1.369(6)
C44A F44A 1.349(4)
C44A C45A 1.357(6)
C45A F45A 1.355(4)
C45A C46A 1.370(5)
C46A F46A 1.354(4)
Zr1B C4B 2.187(3)
Zr1B C2B 2.477(3)
Zr1B C25B 2.486(4)
Zr1B C21B 2.487(4)
Zr1B C20B 2.492(4)
Zr1B C24B 2.506(4)
Zr1B C26B 2.515(4)
Zr1B C27B 2.522(4)
Zr1B C29B 2.522(4)
Zr1B C22B 2.523(4)
Zr1B C28B 2.523(4)
Zr1B C23B 2.533(4)
Zr1B C1B 2.654(3)
Zr1B C3B 2.697(4)
C1B C2B 1.209(5)
C1B Si1B 1.863(4)
C2B B1B 1.600(5)
C3B C4B 1.328(5)
C3B B1B 1.662(5)
C3B H3B 0.9400
C4B C5B 1.475(5)
C5B C6B 1.374(5)
C5B C10B 1.383(5)
C6B C7B 1.393(6)
C6B H6B 0.9400
C7B C8B 1.362(7)
C7B H7B 0.9400
C8B C9B 1.353(7)
C8B H8B 0.9400
C9B C10B 1.390(6)
C9B H9B 0.9400
C10B H10B 0.9400
Si1B C13C 1.734(12)
Si1B C11B 1.780(6)
Si1B C12C 1.839(12)
Si1B C13B 1.853(6)
Si1B C12B 1.901(6)
Si1B C11C 1.947(13)
C11B H11D 0.9700
C11B H11E 0.9700
C11B H11F 0.9700
C12B H12D 0.9700
C12B H12E 0.9700
C12B H12F 0.9700
C13B H13D 0.9700
C13B H13E 0.9700
C13B H13F 0.9700
C11C H11G 0.9700
C11C H11H 0.9700
C11C H11I 0.9700
C12C H12G 0.9700
C12C H12H 0.9700
C12C H12I 0.9700
C13C H13G 0.9700
C13C H13H 0.9700
C13C H13I 0.9700
C20B C24B 1.391(7)
C20B C21B 1.399(7)
C20B H20B 0.9400
C21B C22B 1.367(7)
C21B H21B 0.9400
C22B C23B 1.362(7)
C22B H22B 0.9400
C23B C24B 1.379(7)
C23B H23B 0.9400
C24B H24B 0.9400
C25B C29B 1.373(7)
C25B C26B 1.401(6)
C25B H25B 0.9400
C26B C27B 1.379(6)
C26B H26B 0.9400
C27B C28B 1.394(6)
C27B H27B 0.9400
C28B C29B 1.384(6)
C28B H28B 0.9400
C29B H29B 0.9400
B1B C31B 1.649(5)
B1B C41B 1.650(5)
C31B C36B 1.380(5)
C31B C32B 1.383(5)
C32B F32B 1.355(4)
C32B C33B 1.374(5)
C33B F33B 1.341(5)
C33B C34B 1.364(6)
C34B F34B 1.347(4)
C34B C35B 1.370(6)
C35B F35B 1.343(4)
C35B C36B 1.380(5)
C36B F36B 1.348(4)
C41B C42B 1.387(5)
C41B C46B 1.394(5)
C42B F42B 1.353(4)
C42B C43B 1.380(5)
C43B F43B 1.348(4)
C43B C44B 1.363(6)
C44B F44B 1.344(4)
C44B C45B 1.359(6)
C45B F45B 1.343(5)
C45B C46B 1.371(5)
C46B F46B 1.358(4)
C51 C52 1.527(15)
C51 H51A 0.9700
C51 H51B 0.9700
C51 H51C 0.9700
C52 C53 1.480(15)
C52 H52A 0.9800
C52 H52B 0.9800
C53 C54 1.476(15)
C53 H53A 0.9800
C53 H53B 0.9800
C54 C55 1.517(15)
C54 H54A 0.9800
C54 H54B 0.9800
C55 H55A 0.9700
C55 H55B 0.9700
C55 H55C 0.9700
C51A C52A 1.503(14)
C51A H51D 0.9700
C51A H51E 0.9700
C51A H51F 0.9700
C52A C53A 1.531(14)
C52A H52C 0.9800
C52A H52D 0.9800
C53A C54A 1.521(14)
C53A H53C 0.9800
C53A H53D 0.9800
C54A C55A 1.466(14)
C54A H54C 0.9800
C54A H54D 0.9800
C55A H55D 0.9700
C55A H55E 0.9700
C55A H55F 0.9700

loop_
_geom_torsion_atom_site_label_1
_geom_torsion_atom_site_label_2
_geom_torsion_atom_site_label_3
_geom_torsion_atom_site_label_4
_geom_torsion
C4A Zr1A C1A C2A 0.3(3)
C24A Zr1A C1A C2A -125.4(3)
C26A Zr1A C1A C2A 137.7(3)
C29A Zr1A C1A C2A 99.9(3)
C25A Zr1A C1A C2A 137.8(3)
C23A Zr1A C1A C2A -141.0(3)
C21A Zr1A C1A C2A -89.7(3)
C20A Zr1A C1A C2A -88.9(3)
C28A Zr1A C1A C2A 85.4(3)
C27A Zr1A C1A C2A 107.3(3)
C22A Zr1A C1A C2A -120.1(3)
C3A Zr1A C1A C2A -3.2(3)
C4A Zr1A C1A Si1A 179.5(2)
C2A Zr1A C1A Si1A 179.2(5)
C24A Zr1A C1A Si1A 53.8(3)
C26A Zr1A C1A Si1A -43.1(3)
C29A Zr1A C1A Si1A -80.8(3)
C25A Zr1A C1A Si1A -43.0(3)
C23A Zr1A C1A Si1A 38.2(3)
C21A Zr1A C1A Si1A 89.6(3)
C20A Zr1A C1A Si1A 90.3(3)
C28A Zr1A C1A Si1A -95.3(3)
C27A Zr1A C1A Si1A -73.4(3)
C22A Zr1A C1A Si1A 59.1(3)
C3A Zr1A C1A Si1A 176.0(3)
Si1A C1A C2A B1A -62(3)
Zr1A C1A C2A B1A 117(3)
Si1A C1A C2A Zr1A -179(100)
C4A Zr1A C2A C1A -179.8(2)
C24A Zr1A C2A C1A 76.4(3)
C26A Zr1A C2A C1A -44.4(3)
C29A Zr1A C2A C1A -100.7(3)
C25A Zr1A C2A C1A -58.3(3)
C23A Zr1A C2A C1A 44.4(3)
C21A Zr1A C2A C1A 88.1(3)
C20A Zr1A C2A C1A 103.4(3)
C28A Zr1A C2A C1A -97.8(3)
C27A Zr1A C2A C1A -68.0(3)
C22A Zr1A C2A C1A 56.0(3)
C3A Zr1A C2A C1A 176.5(3)
C4A Zr1A C2A B1A 6.7(2)
C24A Zr1A C2A B1A -97.2(3)
C26A Zr1A C2A B1A 142.1(2)
C29A Zr1A C2A B1A 85.8(2)
C25A Zr1A C2A B1A 128.2(3)
C23A Zr1A C2A B1A -129.1(2)
C21A Zr1A C2A B1A -85.5(2)
C20A Zr1A C2A B1A -70.1(2)
C28A Zr1A C2A B1A 88.7(2)
C27A Zr1A C2A B1A 118.4(2)
C22A Zr1A C2A B1A -117.5(2)
C3A Zr1A C2A B1A 2.91(18)
C1A Zr1A C2A B1A -173.5(4)
C2A Zr1A C3A C4A 172.4(2)
C24A Zr1A C3A C4A -54.6(3)
C26A Zr1A C3A C4A 87.0(3)
C29A Zr1A C3A C4A 45.2(3)
C25A Zr1A C3A C4A 40.8(3)
C23A Zr1A C3A C4A -83.6(3)
C21A Zr1A C3A C4A -101.2(2)
C20A Zr1A C3A C4A -69.3(2)
C28A Zr1A C3A C4A 75.6(2)
C27A Zr1A C3A C4A 99.4(2)
C22A Zr1A C3A C4A -114.0(2)
C1A Zr1A C3A C4A 173.9(2)
C4A Zr1A C3A B1A -175.2(3)
C2A Zr1A C3A B1A -2.83(17)
C24A Zr1A C3A B1A 130.2(2)
C26A Zr1A C3A B1A -88.3(3)
C29A Zr1A C3A B1A -130.0(2)
C25A Zr1A C3A B1A -134.4(2)
C23A Zr1A C3A B1A 101.2(3)
C21A Zr1A C3A B1A 83.6(2)
C20A Zr1A C3A B1A 115.5(2)
C28A Zr1A C3A B1A -99.6(2)
C27A Zr1A C3A B1A -75.8(2)
C22A Zr1A C3A B1A 70.7(2)
C1A Zr1A C3A B1A -1.27(19)
B1A C3A C4A C5A -170.0(4)
Zr1A C3A C4A C5A -177.2(4)
B1A C3A C4A Zr1A 7.2(5)
C2A Zr1A C4A C3A -6.9(2)
C24A Zr1A C4A C3A 131.8(2)
C26A Zr1A C4A C3A -123.3(2)
C29A Zr1A C4A C3A -134.4(3)
C25A Zr1A C4A C3A -149.2(2)
C23A Zr1A C4A C3A 122.3(2)
C21A Zr1A C4A C3A 78.6(2)
C20A Zr1A C4A C3A 106.0(2)
C28A Zr1A C4A C3A -101.9(2)
C27A Zr1A C4A C3A -92.3(2)
C22A Zr1A C4A C3A 83.1(3)
C1A Zr1A C4A C3A -7.1(3)
C2A Zr1A C4A C5A 169.3(4)
C24A Zr1A C4A C5A -51.9(4)
C26A Zr1A C4A C5A 53.0(4)
C29A Zr1A C4A C5A 41.9(4)
C25A Zr1A C4A C5A 27.1(4)
C23A Zr1A C4A C5A -61.4(4)
C21A Zr1A C4A C5A -105.1(4)
C20A Zr1A C4A C5A -77.7(4)
C28A Zr1A C4A C5A 74.4(4)
C27A Zr1A C4A C5A 84.0(4)
C22A Zr1A C4A C5A -100.6(4)
C3A Zr1A C4A C5A 176.3(5)
C1A Zr1A C4A C5A 169.2(3)
C3A C4A C5A C6A -156.1(3)
Zr1A C4A C5A C6A 28.3(5)
C3A C4A C5A C10A 26.2(5)
Zr1A C4A C5A C10A -149.4(3)
C10A C5A C6A C7A -1.1(5)
C4A C5A C6A C7A -178.9(3)
C5A C6A C7A C8A 1.2(6)
C6A C7A C8A C9A -0.8(6)
C7A C8A C9A C10A 0.3(6)
C6A C5A C10A C9A 0.5(5)
C4A C5A C10A C9A 178.4(3)
C8A C9A C10A C5A -0.2(6)
C2A C1A Si1A C11A -172.8(8)
Zr1A C1A Si1A C11A 8.9(4)
C2A C1A Si1A C13A 64.9(9)
Zr1A C1A Si1A C13A -113.4(3)
C2A C1A Si1A C12A -51.8(9)
Zr1A C1A Si1A C12A 130.0(3)
C4A Zr1A C20A C21A -119.3(3)
C2A Zr1A C20A C21A -30.0(3)
C24A Zr1A C20A C21A 114.9(4)
C26A Zr1A C20A C21A 108.4(3)
C29A Zr1A C20A C21A 170.9(3)
C25A Zr1A C20A C21A 136.9(3)
C23A Zr1A C20A C21A 77.1(3)
C28A Zr1A C20A C21A -171.8(3)
C27A Zr1A C20A C21A 123.2(5)
C22A Zr1A C20A C21A 37.0(3)
C3A Zr1A C20A C21A -90.8(3)
C1A Zr1A C20A C21A -1.4(3)
C4A Zr1A C20A C24A 125.9(3)
C2A Zr1A C20A C24A -144.9(3)
C26A Zr1A C20A C24A -6.4(4)
C29A Zr1A C20A C24A 56.0(3)
C25A Zr1A C20A C24A 22.0(3)
C23A Zr1A C20A C24A -37.7(3)
C21A Zr1A C20A C24A -114.9(4)
C28A Zr1A C20A C24A 73.4(4)
C27A Zr1A C20A C24A 8.3(7)
C22A Zr1A C20A C24A -77.9(3)
C3A Zr1A C20A C24A 154.4(3)
C1A Zr1A C20A C24A -116.3(3)
C24A C20A C21A C22A -1.9(5)
Zr1A C20A C21A C22A -67.2(3)
C24A C20A C21A Zr1A 65.2(3)
C4A Zr1A C21A C20A 57.9(3)
C2A Zr1A C21A C20A 152.6(3)
C24A Zr1A C21A C20A -37.3(3)
C26A Zr1A C21A C20A -99.9(3)
C29A Zr1A C21A C20A -14.9(5)
C25A Zr1A C21A C20A -56.7(4)
C23A Zr1A C21A C20A -78.0(3)
C28A Zr1A C21A C20A 53.7(17)
C27A Zr1A C21A C20A -141.5(3)
C22A Zr1A C21A C20A -115.1(4)
C3A Zr1A C21A C20A 87.0(3)
C1A Zr1A C21A C20A 178.7(3)
C4A Zr1A C21A C22A 173.0(3)
C2A Zr1A C21A C22A -92.3(3)
C24A Zr1A C21A C22A 77.8(3)
C26A Zr1A C21A C22A 15.2(4)
C29A Zr1A C21A C22A 100.2(4)
C25A Zr1A C21A C22A 58.4(4)
C23A Zr1A C21A C22A 37.1(3)
C20A Zr1A C21A C22A 115.1(4)
C28A Zr1A C21A C22A 168.8(16)
C27A Zr1A C21A C22A -26.4(5)
C3A Zr1A C21A C22A -157.9(3)
C1A Zr1A C21A C22A -66.2(3)
C20A C21A C22A C23A 1.0(5)
Zr1A C21A C22A C23A -65.9(3)
C20A C21A C22A Zr1A 66.9(3)
C4A Zr1A C22A C23A 105.8(3)
C2A Zr1A C22A C23A -160.2(3)
C24A Zr1A C22A C23A 36.9(3)
C26A Zr1A C22A C23A -54.3(3)
C29A Zr1A C22A C23A -8.8(4)
C25A Zr1A C22A C23A -21.5(3)
C21A Zr1A C22A C23A 114.3(4)
C20A Zr1A C22A C23A 77.6(3)
C28A Zr1A C22A C23A -63.2(5)
C27A Zr1A C22A C23A -79.4(3)
C3A Zr1A C22A C23A 139.0(3)
C1A Zr1A C22A C23A -137.8(3)
C4A Zr1A C22A C21A -8.5(4)
C2A Zr1A C22A C21A 85.6(3)
C24A Zr1A C22A C21A -77.4(3)
C26A Zr1A C22A C21A -168.6(3)
C29A Zr1A C22A C21A -123.1(3)
C25A Zr1A C22A C21A -135.7(3)
C23A Zr1A C22A C21A -114.3(4)
C20A Zr1A C22A C21A -36.7(3)
C28A Zr1A C22A C21A -177.4(4)
C27A Zr1A C22A C21A 166.4(3)
C3A Zr1A C22A C21A 24.7(3)
C1A Zr1A C22A C21A 107.9(3)
C21A C22A C23A C24A 0.3(5)
Zr1A C22A C23A C24A -65.7(3)
C21A C22A C23A Zr1A 66.0(3)
C4A Zr1A C23A C22A -97.6(3)
C2A Zr1A C23A C22A 22.3(3)
C24A Zr1A C23A C22A -115.5(4)
C26A Zr1A C23A C22A 126.3(3)
C29A Zr1A C23A C22A 174.0(3)
C25A Zr1A C23A C22A 159.3(3)
C21A Zr1A C23A C22A -37.5(3)
C20A Zr1A C23A C22A -77.6(3)
C28A Zr1A C23A C22A 148.4(3)
C27A Zr1A C23A C22A 117.2(3)
C3A Zr1A C23A C22A -59.8(4)
C1A Zr1A C23A C22A 40.4(3)
C4A Zr1A C23A C24A 17.9(4)
C2A Zr1A C23A C24A 137.8(3)
C26A Zr1A C23A C24A -118.2(3)
C29A Zr1A C23A C24A -70.5(3)
C25A Zr1A C23A C24A -85.2(3)
C21A Zr1A C23A C24A 78.1(3)
C20A Zr1A C23A C24A 37.9(3)
C28A Zr1A C23A C24A -96.1(3)
C27A Zr1A C23A C24A -127.3(3)
C22A Zr1A C23A C24A 115.5(4)
C3A Zr1A C23A C24A 55.7(4)
C1A Zr1A C23A C24A 155.9(3)
C22A C23A C24A C20A -1.5(5)
Zr1A C23A C24A C20A -68.6(3)
C22A C23A C24A Zr1A 67.1(3)
C21A C20A C24A C23A 2.1(5)
Zr1A C20A C24A C23A 68.4(3)
C21A C20A C24A Zr1A -66.2(3)
C4A Zr1A C24A C23A -165.7(3)
C2A Zr1A C24A C23A -62.1(4)
C26A Zr1A C24A C23A 61.5(3)
C29A Zr1A C24A C23A 115.5(3)
C25A Zr1A C24A C23A 87.9(3)
C21A Zr1A C24A C23A -76.8(3)
C20A Zr1A C24A C23A -113.5(4)
C28A Zr1A C24A C23A 110.6(3)
C27A Zr1A C24A C23A 70.0(3)
C22A Zr1A C24A C23A -36.4(3)
C3A Zr1A C24A C23A -141.7(3)
C1A Zr1A C24A C23A -30.1(3)
C4A Zr1A C24A C20A -52.2(3)
C2A Zr1A C24A C20A 51.4(4)
C26A Zr1A C24A C20A 175.0(3)
C29A Zr1A C24A C20A -131.0(3)
C25A Zr1A C24A C20A -158.6(3)
C23A Zr1A C24A C20A 113.5(4)
C21A Zr1A C24A C20A 36.7(3)
C28A Zr1A C24A C20A -135.9(3)
C27A Zr1A C24A C20A -176.5(3)
C22A Zr1A C24A C20A 77.1(3)
C3A Zr1A C24A C20A -28.3(3)
C1A Zr1A C24A C20A 83.4(3)
C4A Zr1A C25A C29A 28.0(3)
C2A Zr1A C25A C29A -89.2(4)
C24A Zr1A C25A C29A 120.2(3)
C26A Zr1A C25A C29A -114.5(4)
C23A Zr1A C25A C29A 153.1(3)
C21A Zr1A C25A C29A 136.0(3)
C20A Zr1A C25A C29A 108.4(3)
C28A Zr1A C25A C29A -37.1(3)
C27A Zr1A C25A C29A -77.2(3)
C22A Zr1A C25A C29A 164.5(3)
C3A Zr1A C25A C29A 8.2(4)
C1A Zr1A C25A C29A -114.7(3)
C4A Zr1A C25A C26A 142.5(3)
C2A Zr1A C25A C26A 25.3(4)
C24A Zr1A C25A C26A -125.3(3)
C29A Zr1A C25A C26A 114.5(4)
C23A Zr1A C25A C26A -92.4(3)
C21A Zr1A C25A C26A -109.5(3)
C20A Zr1A C25A C26A -137.1(3)
C28A Zr1A C25A C26A 77.4(3)
C27A Zr1A C25A C26A 37.3(2)
C22A Zr1A C25A C26A -81.0(3)
C3A Zr1A C25A C26A 122.7(3)
C1A Zr1A C25A C26A -0.2(3)
C29A C25A C26A C27A -2.1(5)
Zr1A C25A C26A C27A -68.5(3)
C29A C25A C26A Zr1A 66.4(3)
C4A Zr1A C26A C27A 63.4(3)
C2A Zr1A C26A C27A -48.3(3)
C24A Zr1A C26A C27A 167.6(3)
C29A Zr1A C26A C27A 76.9(3)
C25A Zr1A C26A C27A 114.0(4)
C23A Zr1A C26A C27A -164.2(3)
C21A Zr1A C26A C27A -146.7(3)
C20A Zr1A C26A C27A 171.0(3)
C28A Zr1A C26A C27A 36.6(3)
C22A Zr1A C26A C27A -138.5(3)
C3A Zr1A C26A C27A 22.4(4)
C1A Zr1A C26A C27A -66.2(3)
C4A Zr1A C26A C25A -50.6(3)
C2A Zr1A C26A C25A -162.2(3)
C24A Zr1A C26A C25A 53.6(3)
C29A Zr1A C26A C25A -37.1(3)
C23A Zr1A C26A C25A 81.9(3)
C21A Zr1A C26A C25A 99.4(3)
C20A Zr1A C26A C25A 57.1(4)
C28A Zr1A C26A C25A -77.4(3)
C27A Zr1A C26A C25A -114.0(4)
C22A Zr1A C26A C25A 107.5(3)
C3A Zr1A C26A C25A -91.6(3)
C1A Zr1A C26A C25A 179.8(3)
C25A C26A C27A C28A 1.7(4)
Zr1A C26A C27A C28A -65.9(3)
C25A C26A C27A Zr1A 67.6(3)
C4A Zr1A C27A C28A -18.1(3)
C2A Zr1A C27A C28A -110.9(3)
C24A Zr1A C27A C28A 99.4(3)
C26A Zr1A C27A C28A 115.3(4)
C29A Zr1A C27A C28A 36.9(3)
C25A Zr1A C27A C28A 77.4(3)
C23A Zr1A C27A C28A 132.3(3)
C21A Zr1A C27A C28A -177.1(3)
C20A Zr1A C27A C28A 93.7(5)
C22A Zr1A C27A C28A 166.5(3)
C3A Zr1A C27A C28A -49.9(3)
C1A Zr1A C27A C28A -135.8(3)
C4A Zr1A C27A C26A -133.4(3)
C2A Zr1A C27A C26A 133.8(3)
C24A Zr1A C27A C26A -15.9(3)
C29A Zr1A C27A C26A -78.4(3)
C25A Zr1A C27A C26A -37.9(3)
C23A Zr1A C27A C26A 17.0(3)
C21A Zr1A C27A C26A 67.6(4)
C20A Zr1A C27A C26A -21.5(6)
C28A Zr1A C27A C26A -115.3(4)
C22A Zr1A C27A C26A 51.2(3)
C3A Zr1A C27A C26A -165.2(2)
C1A Zr1A C27A C26A 108.9(3)
C26A C27A C28A C29A -0.7(4)
Zr1A C27A C28A C29A -65.5(3)
C26A C27A C28A Zr1A 64.8(3)
C4A Zr1A C28A C27A 163.1(3)
C2A Zr1A C28A C27A 69.0(3)
C24A Zr1A C28A C27A -106.1(3)
C26A Zr1A C28A C27A -37.0(2)
C29A Zr1A C28A C27A -115.3(4)
C25A Zr1A C28A C27A -78.0(3)
C23A Zr1A C28A C27A -64.7(4)
C21A Zr1A C28A C27A 167.4(15)
C20A Zr1A C28A C27A -145.8(3)
C22A Zr1A C28A C27A -26.1(6)
C3A Zr1A C28A C27A 134.1(3)
C1A Zr1A C28A C27A 42.9(3)
C4A Zr1A C28A C29A -81.6(3)
C2A Zr1A C28A C29A -175.7(3)
C24A Zr1A C28A C29A 9.2(4)
C26A Zr1A C28A C29A 78.4(3)
C25A Zr1A C28A C29A 37.3(3)
C23A Zr1A C28A C29A 50.6(4)
C21A Zr1A C28A C29A -77.3(17)
C20A Zr1A C28A C29A -30.5(4)
C27A Zr1A C28A C29A 115.3(4)
C22A Zr1A C28A C29A 89.2(5)
C3A Zr1A C28A C29A -110.6(3)
C1A Zr1A C28A C29A 158.2(3)
C27A C28A C29A C25A -0.7(5)
Zr1A C28A C29A C25A -66.9(3)
C27A C28A C29A Zr1A 66.3(3)
C26A C25A C29A C28A 1.7(5)
Zr1A C25A C29A C28A 67.7(3)
C26A C25A C29A Zr1A -65.9(3)
C4A Zr1A C29A C28A 92.6(3)
C2A Zr1A C29A C28A 5.4(4)
C24A Zr1A C29A C28A -172.6(3)
C26A Zr1A C29A C28A -77.1(3)
C25A Zr1A C29A C28A -114.6(4)
C23A Zr1A C29A C28A -142.3(3)
C21A Zr1A C29A C28A 169.6(3)
C20A Zr1A C29A C28A 161.0(3)
C27A Zr1A C29A C28A -36.6(2)
C22A Zr1A C29A C28A -137.4(3)
C3A Zr1A C29A C28A 71.6(3)
C1A Zr1A C29A C28A -27.7(4)
C4A Zr1A C29A C25A -152.8(3)
C2A Zr1A C29A C25A 120.0(3)
C24A Zr1A C29A C25A -58.0(3)
C26A Zr1A C29A C25A 37.5(3)
C23A Zr1A C29A C25A -27.7(3)
C21A Zr1A C29A C25A -75.8(4)
C20A Zr1A C29A C25A -84.4(3)
C28A Zr1A C29A C25A 114.6(4)
C27A Zr1A C29A C25A 78.0(3)
C22A Zr1A C29A C25A -22.8(4)
C3A Zr1A C29A C25A -173.8(3)
C1A Zr1A C29A C25A 86.9(4)
C1A C2A B1A C31A 121(3)
Zr1A C2A B1A C31A -122.1(2)
C1A C2A B1A C41A 3(3)
Zr1A C2A B1A C41A 120.0(2)
C1A C2A B1A C3A -122(3)
Zr1A C2A B1A C3A -4.8(3)
C4A C3A B1A C2A -1.5(6)
Zr1A C3A B1A C2A 4.5(3)
C4A C3A B1A C31A 120.1(4)
Zr1A C3A B1A C31A 126.0(2)
C4A C3A B1A C41A -120.6(4)
Zr1A C3A B1A C41A -114.7(2)
C2A B1A C31A C36A -157.2(3)
C41A B1A C31A C36A -44.5(4)
C3A B1A C31A C36A 76.7(4)
C2A B1A C31A C32A 28.8(5)
C41A B1A C31A C32A 141.5(4)
C3A B1A C31A C32A -97.3(4)
C36A C31A C32A F32A -179.3(3)
B1A C31A C32A F32A -4.8(6)
C36A C31A C32A C33A 0.2(6)
B1A C31A C32A C33A 174.7(4)
F32A C32A C33A F33A 1.3(7)
C31A C32A C33A F33A -178.2(4)
F32A C32A C33A C34A -179.3(4)
C31A C32A C33A C34A 1.2(7)
F33A C33A C34A F34A -0.7(7)
C32A C33A C34A F34A 179.9(4)
F33A C33A C34A C35A 177.9(4)
C32A C33A C34A C35A -1.5(7)
F34A C34A C35A F35A -1.1(6)
C33A C34A C35A F35A -179.7(4)
F34A C34A C35A C36A 179.1(4)
C33A C34A C35A C36A 0.5(7)
F35A C35A C36A F36A 1.5(5)
C34A C35A C36A F36A -178.6(4)
F35A C35A C36A C31A -178.8(3)
C34A C35A C36A C31A 1.0(6)
C32A C31A C36A F36A 178.3(3)
B1A C31A C36A F36A 3.6(5)
C32A C31A C36A C35A -1.3(5)
B1A C31A C36A C35A -176.1(3)
C2A B1A C41A C46A -120.3(4)
C31A B1A C41A C46A 121.8(4)
C3A B1A C41A C46A 7.2(5)
C2A B1A C41A C42A 55.3(4)
C31A B1A C41A C42A -62.6(4)
C3A B1A C41A C42A -177.1(3)
C46A C41A C42A F42A 179.8(3)
B1A C41A C42A F42A 3.6(5)
C46A C41A C42A C43A 1.2(6)
B1A C41A C42A C43A -175.0(4)
F42A C42A C43A F43A 0.4(6)
C41A C42A C43A F43A 179.1(4)
F42A C42A C43A C44A -179.6(4)
C41A C42A C43A C44A -0.9(7)
F43A C43A C44A F44A -0.2(7)
C42A C43A C44A F44A 179.8(4)
F43A C43A C44A C45A 180.0(4)
C42A C43A C44A C45A -0.1(7)
F44A C44A C45A F45A 0.3(6)
C43A C44A C45A F45A -179.9(4)
F44A C44A C45A C46A -179.2(4)
C43A C44A C45A C46A 0.6(7)
F45A C45A C46A F46A 0.0(5)
C44A C45A C46A F46A 179.5(4)
F45A C45A C46A C41A -179.7(3)
C44A C45A C46A C41A -0.3(6)
C42A C41A C46A F46A 179.6(3)
B1A C41A C46A F46A -4.5(5)
C42A C41A C46A C45A -0.6(5)
B1A C41A C46A C45A 175.3(3)
C4B Zr1B C1B C2B -3.8(3)
C25B Zr1B C1B C2B 119.8(3)
C21B Zr1B C1B C2B -139.4(3)
C20B Zr1B C1B C2B -139.2(3)
C24B Zr1B C1B C2B -101.1(3)
C26B Zr1B C1B C2B 138.2(3)
C27B Zr1B C1B C2B 118.6(3)
C29B Zr1B C1B C2B 84.6(3)
C22B Zr1B C1B C2B -109.7(3)
C28B Zr1B C1B C2B 87.5(3)
C23B Zr1B C1B C2B -87.9(3)
C3B Zr1B C1B C2B -0.8(2)
C4B Zr1B C1B Si1B 174.9(2)
C2B Zr1B C1B Si1B 178.7(4)
C25B Zr1B C1B Si1B -61.6(3)
C21B Zr1B C1B Si1B 39.3(3)
C20B Zr1B C1B Si1B 39.5(3)
C24B Zr1B C1B Si1B 77.6(3)
C26B Zr1B C1B Si1B -43.1(3)
C27B Zr1B C1B Si1B -62.7(3)
C29B Zr1B C1B Si1B -96.7(3)
C22B Zr1B C1B Si1B 68.9(3)
C28B Zr1B C1B Si1B -93.9(3)
C23B Zr1B C1B Si1B 90.7(3)
C3B Zr1B C1B Si1B 177.9(2)
Si1B C1B C2B B1B 104(5)
Zr1B C1B C2B B1B -79(5)
Si1B C1B C2B Zr1B -177.5(8)
C4B Zr1B C2B C1B 176.7(2)
C25B Zr1B C2B C1B -84.3(3)
C21B Zr1B C2B C1B 43.0(3)
C20B Zr1B C2B C1B 57.7(3)
C24B Zr1B C2B C1B 99.9(3)
C26B Zr1B C2B C1B -48.8(3)
C27B Zr1B C2B C1B -58.0(3)
C29B Zr1B C2B C1B -107.2(3)
C22B Zr1B C2B C1B 65.9(3)
C28B Zr1B C2B C1B -89.8(3)
C23B Zr1B C2B C1B 95.3(3)
C3B Zr1B C2B C1B 179.2(3)
C4B Zr1B C2B B1B -7.4(2)
C25B Zr1B C2B B1B 91.6(3)
C21B Zr1B C2B B1B -141.1(2)
C20B Zr1B C2B B1B -126.4(3)
C24B Zr1B C2B B1B -84.2(3)
C26B Zr1B C2B B1B 127.1(2)
C27B Zr1B C2B B1B 117.9(2)
C29B Zr1B C2B B1B 68.7(2)
C22B Zr1B C2B B1B -118.3(2)
C28B Zr1B C2B B1B 86.1(2)
C23B Zr1B C2B B1B -88.8(2)
C1B Zr1B C2B B1B 175.9(4)
C3B Zr1B C2B B1B -4.97(19)
C2B Zr1B C3B C4B -175.1(3)
C25B Zr1B C3B C4B 52.7(3)
C21B Zr1B C3B C4B -87.4(3)
C20B Zr1B C3B C4B -43.0(3)
C24B Zr1B C3B C4B -47.0(3)
C26B Zr1B C3B C4B 78.9(3)
C27B Zr1B C3B C4B 111.9(2)
C29B Zr1B C3B C4B 69.1(3)
C22B Zr1B C3B C4B -100.0(3)
C28B Zr1B C3B C4B 100.8(3)
C23B Zr1B C3B C4B -77.0(3)
C1B Zr1B C3B C4B -174.7(2)
C4B Zr1B C3B B1B 179.8(3)
C2B Zr1B C3B B1B 4.78(18)
C25B Zr1B C3B B1B -127.5(2)
C21B Zr1B C3B B1B 92.4(3)
C20B Zr1B C3B B1B 136.9(2)
C24B Zr1B C3B B1B 132.9(2)
C26B Zr1B C3B B1B -101.2(3)
C27B Zr1B C3B B1B -68.3(2)
C29B Zr1B C3B B1B -111.1(2)
C22B Zr1B C3B B1B 79.9(2)
C28B Zr1B C3B B1B -79.3(2)
C23B Zr1B C3B B1B 102.8(2)
C1B Zr1B C3B B1B 5.16(19)
B1B C3B C4B C5B 172.4(4)
Zr1B C3B C4B C5B 172.6(4)
B1B C3B C4B Zr1B -0.2(5)
C2B Zr1B C4B C3B 4.5(2)
C25B Zr1B C4B C3B -132.7(2)
C21B Zr1B C4B C3B 120.7(3)
C20B Zr1B C4B C3B 146.8(2)
C24B Zr1B C4B C3B 132.1(3)
C26B Zr1B C4B C3B -125.6(2)
C27B Zr1B C4B C3B -86.4(3)
C29B Zr1B C4B C3B -106.2(3)
C22B Zr1B C4B C3B 90.8(3)
C28B Zr1B C4B C3B -79.7(2)
C23B Zr1B C4B C3B 99.9(3)
C1B Zr1B C4B C3B 6.2(3)
C2B Zr1B C4B C5B -166.0(4)
C25B Zr1B C4B C5B 56.9(4)
C21B Zr1B C4B C5B -49.7(5)
C20B Zr1B C4B C5B -23.6(4)
C24B Zr1B C4B C5B -38.3(4)
C26B Zr1B C4B C5B 63.9(4)
C27B Zr1B C4B C5B 103.2(4)
C29B Zr1B C4B C5B 83.4(4)
C22B Zr1B C4B C5B -79.6(4)
C28B Zr1B C4B C5B 109.9(4)
C23B Zr1B C4B C5B -70.5(4)
C1B Zr1B C4B C5B -164.3(3)
C3B Zr1B C4B C5B -170.4(5)
C3B C4B C5B C6B 140.6(4)
Zr1B C4B C5B C6B -50.7(6)
C3B C4B C5B C10B -40.8(5)
Zr1B C4B C5B C10B 127.9(4)
C10B C5B C6B C7B 2.2(7)
C4B C5B C6B C7B -179.1(5)
C5B C6B C7B C8B -1.5(9)
C6B C7B C8B C9B 0.3(8)
C7B C8B C9B C10B 0.1(8)
C6B C5B C10B C9B -1.8(6)
C4B C5B C10B C9B 179.5(4)
C8B C9B C10B C5B 0.7(7)
C2B C1B Si1B C13C -42.8(13)
Zr1B C1B Si1B C13C 140.4(9)
C2B C1B Si1B C11B 157.7(9)
Zr1B C1B Si1B C11B -19.1(4)
C2B C1B Si1B C12C 86.8(11)
Zr1B C1B Si1B C12C -90.0(8)
C2B C1B Si1B C13B -77.2(9)
Zr1B C1B Si1B C13B 106.0(3)
C2B C1B Si1B C12B 33.4(9)
Zr1B C1B Si1B C12B -143.4(3)
C2B C1B Si1B C11C -164.0(11)
Zr1B C1B Si1B C11C 19.2(8)
C4B Zr1B C20B C24B -27.7(4)
C2B Zr1B C20B C24B 86.8(4)
C25B Zr1B C20B C24B -118.6(4)
C21B Zr1B C20B C24B 113.5(5)
C26B Zr1B C20B C24B -151.7(4)
C27B Zr1B C20B C24B -164.4(3)
C29B Zr1B C20B C24B -108.2(3)
C22B Zr1B C20B C24B 76.6(3)
C28B Zr1B C20B C24B -137.3(3)
C23B Zr1B C20B C24B 37.2(3)
C1B Zr1B C20B C24B 113.1(3)
C3B Zr1B C20B C24B -7.4(4)
C4B Zr1B C20B C21B -141.2(3)
C2B Zr1B C20B C21B -26.6(4)
C25B Zr1B C20B C21B 127.9(3)
C24B Zr1B C20B C21B -113.5(5)
C26B Zr1B C20B C21B 94.8(3)
C27B Zr1B C20B C21B 82.1(3)
C29B Zr1B C20B C21B 138.3(3)
C22B Zr1B C20B C21B -36.9(3)
C28B Zr1B C20B C21B 109.2(3)
C23B Zr1B C20B C21B -76.3(3)
C1B Zr1B C20B C21B -0.4(4)
C3B Zr1B C20B C21B -120.9(3)
C24B C20B C21B C22B 1.1(5)
Zr1B C20B C21B C22B 68.5(3)
C24B C20B C21B Zr1B -67.4(3)
C4B Zr1B C21B C22B -62.6(4)
C2B Zr1B C21B C22B 47.6(3)
C25B Zr1B C21B C22B -166.1(3)
C20B Zr1B C21B C22B -114.0(4)
C24B Zr1B C21B C22B -76.4(3)
C26B Zr1B C21B C22B 166.1(3)
C27B Zr1B C21B C22B 139.7(3)
C29B Zr1B C21B C22B -170.9(3)
C28B Zr1B C21B C22B 145.7(3)
C23B Zr1B C21B C22B -36.2(3)
C1B Zr1B C21B C22B 65.6(3)
C3B Zr1B C21B C22B -23.1(4)
C4B Zr1B C21B C20B 51.5(4)
C2B Zr1B C21B C20B 161.6(3)
C25B Zr1B C21B C20B -52.1(3)
C24B Zr1B C21B C20B 37.7(3)
C26B Zr1B C21B C20B -79.8(3)
C27B Zr1B C21B C20B -106.3(3)
C29B Zr1B C21B C20B -56.9(4)
C22B Zr1B C21B C20B 114.0(4)
C28B Zr1B C21B C20B -100.3(3)
C23B Zr1B C21B C20B 77.8(3)
C1B Zr1B C21B C20B 179.7(3)
C3B Zr1B C21B C20B 90.9(4)
C20B C21B C22B C23B -0.6(5)
Zr1B C21B C22B C23B 66.7(3)
C20B C21B C22B Zr1B -67.4(3)
C4B Zr1B C22B C23B 17.6(4)
C2B Zr1B C22B C23B 109.4(4)
C25B Zr1B C22B C23B -97.4(4)
C21B Zr1B C22B C23B -115.5(5)
C20B Zr1B C22B C23B -77.4(3)
C24B Zr1B C22B C23B -36.5(3)
C26B Zr1B C22B C23B -130.6(4)
C27B Zr1B C22B C23B -165.2(3)
C29B Zr1B C22B C23B -92.6(7)
C28B Zr1B C22B C23B 176.0(3)
C1B Zr1B C22B C23B 134.8(4)
C3B Zr1B C22B C23B 48.6(4)
C4B Zr1B C22B C21B 133.1(3)
C2B Zr1B C22B C21B -135.1(3)
C25B Zr1B C22B C21B 18.1(4)
C20B Zr1B C22B C21B 38.1(3)
C24B Zr1B C22B C21B 78.9(3)
C26B Zr1B C22B C21B -15.1(4)
C27B Zr1B C22B C21B -49.7(4)
C29B Zr1B C22B C21B 22.9(8)
C28B Zr1B C22B C21B -68.5(5)
C23B Zr1B C22B C21B 115.5(5)
C1B Zr1B C22B C21B -109.7(3)
C3B Zr1B C22B C21B 164.1(3)
C21B C22B C23B C24B -0.1(5)
Zr1B C22B C23B C24B 65.2(3)
C21B C22B C23B Zr1B -65.4(3)
C4B Zr1B C23B C22B -163.4(4)
C2B Zr1B C23B C22B -70.9(4)
C25B Zr1B C23B C22B 108.7(4)
C21B Zr1B C23B C22B 36.7(3)
C20B Zr1B C23B C22B 78.2(3)
C24B Zr1B C23B C22B 116.0(5)
C26B Zr1B C23B C22B 66.6(4)
C27B Zr1B C23B C22B 27.9(6)
C29B Zr1B C23B C22B 148.0(4)
C28B Zr1B C23B C22B -159.5(19)
C1B Zr1B C23B C22B -43.8(4)
C3B Zr1B C23B C22B -134.6(4)
C4B Zr1B C23B C24B 80.6(3)
C2B Zr1B C23B C24B 173.1(3)
C25B Zr1B C23B C24B -7.3(4)
C21B Zr1B C23B C24B -79.3(3)
C20B Zr1B C23B C24B -37.8(3)
C26B Zr1B C23B C24B -49.4(4)
C27B Zr1B C23B C24B -88.1(5)
C29B Zr1B C23B C24B 32.0(5)
C22B Zr1B C23B C24B -116.0(5)
C28B Zr1B C23B C24B 84(2)
C1B Zr1B C23B C24B -159.8(3)
C3B Zr1B C23B C24B 109.4(3)
C22B C23B C24B C20B 0.9(5)
Zr1B C23B C24B C20B 66.7(3)
C22B C23B C24B Zr1B -65.9(3)
C21B C20B C24B C23B -1.2(5)
Zr1B C20B C24B C23B -68.0(3)
C21B C20B C24B Zr1B 66.8(3)
C4B Zr1B C24B C23B -93.3(3)
C2B Zr1B C24B C23B -8.7(4)
C25B Zr1B C24B C23B 174.2(3)
C21B Zr1B C24B C23B 75.9(3)
C20B Zr1B C24B C23B 113.9(5)
C26B Zr1B C24B C23B 143.0(3)
C27B Zr1B C24B C23B 136.7(3)
C29B Zr1B C24B C23B -160.3(3)
C22B Zr1B C24B C23B 35.9(3)
C28B Zr1B C24B C23B -170.6(3)
C1B Zr1B C24B C23B 25.4(4)
C3B Zr1B C24B C23B -71.8(3)
C4B Zr1B C24B C20B 152.8(4)
C2B Zr1B C24B C20B -122.6(3)
C25B Zr1B C24B C20B 60.3(4)
C21B Zr1B C24B C20B -38.1(3)
C26B Zr1B C24B C20B 29.1(4)
C27B Zr1B C24B C20B 22.8(5)
C29B Zr1B C24B C20B 85.8(3)
C22B Zr1B C24B C20B -78.0(3)
C28B Zr1B C24B C20B 75.5(4)
C23B Zr1B C24B C20B -113.9(5)
C1B Zr1B C24B C20B -88.5(4)
C3B Zr1B C24B C20B 174.2(3)
C4B Zr1B C25B C29B 55.2(3)
C2B Zr1B C25B C29B -43.6(4)
C21B Zr1B C25B C29B -173.2(3)
C20B Zr1B C25B C29B 161.2(3)
C24B Zr1B C25B C29B 133.0(3)
C26B Zr1B C25B C29B -114.0(4)
C27B Zr1B C25B C29B -77.2(3)
C22B Zr1B C25B C29B 177.3(3)
C28B Zr1B C25B C29B -36.8(3)
C23B Zr1B C25B C29B 136.9(3)
C1B Zr1B C25B C29B -78.6(3)
C3B Zr1B C25B C29B 32.3(3)
C4B Zr1B C25B C26B 169.2(3)
C2B Zr1B C25B C26B 70.4(4)
C21B Zr1B C25B C26B -59.2(3)
C20B Zr1B C25B C26B -84.8(3)
C24B Zr1B C25B C26B -113.0(3)
C27B Zr1B C25B C26B 36.8(3)
C29B Zr1B C25B C26B 114.0(4)
C22B Zr1B C25B C26B -68.7(4)
C28B Zr1B C25B C26B 77.2(3)
C23B Zr1B C25B C26B -109.1(3)
C1B Zr1B C25B C26B 35.4(4)
C3B Zr1B C25B C26B 146.3(3)
C29B C25B C26B C27B 2.0(5)
Zr1B C25B C26B C27B -66.8(3)
C29B C25B C26B Zr1B 68.8(3)
C4B Zr1B C26B C27B 101.2(3)
C2B Zr1B C26B C27B -17.7(4)
C25B Zr1B C26B C27B 114.5(5)
C21B Zr1B C26B C27B -123.9(3)
C20B Zr1B C26B C27B -156.7(4)
C24B Zr1B C26B C27B -172.1(3)
C29B Zr1B C26B C27B 77.4(3)
C22B Zr1B C26B C27B -116.0(3)
C28B Zr1B C26B C27B 37.2(3)
C23B Zr1B C26B C27B -147.4(3)
C1B Zr1B C26B C27B -37.9(3)
C3B Zr1B C26B C27B 65.1(4)
C4B Zr1B C26B C25B -13.2(4)
C2B Zr1B C26B C25B -132.2(3)
C21B Zr1B C26B C25B 121.6(3)
C20B Zr1B C26B C25B 88.8(3)
C24B Zr1B C26B C25B 73.5(3)
C27B Zr1B C26B C25B -114.5(5)
C29B Zr1B C26B C25B -37.0(3)
C22B Zr1B C26B C25B 129.5(3)
C28B Zr1B C26B C25B -77.2(3)
C23B Zr1B C26B C25B 98.2(4)
C1B Zr1B C26B C25B -152.4(3)
C3B Zr1B C26B C25B -49.4(4)
C25B C26B C27B C28B -1.1(5)
Zr1B C26B C27B C28B -66.7(3)
C25B C26B C27B Zr1B 65.6(3)
C4B Zr1B C27B C26B -102.1(3)
C2B Zr1B C27B C26B 164.6(3)
C25B Zr1B C27B C26B -37.7(3)
C21B Zr1B C27B C26B 57.0(3)
C20B Zr1B C27B C26B 24.0(4)
C24B Zr1B C27B C26B 11.5(4)
C29B Zr1B C27B C26B -77.8(3)
C22B Zr1B C27B C26B 81.0(3)
C28B Zr1B C27B C26B -114.7(4)
C23B Zr1B C27B C26B 64.1(5)
C1B Zr1B C27B C26B 141.2(3)
C3B Zr1B C27B C26B -135.9(3)
C4B Zr1B C27B C28B 12.5(3)
C2B Zr1B C27B C28B -80.7(3)
C25B Zr1B C27B C28B 77.0(3)
C21B Zr1B C27B C28B 171.7(3)
C20B Zr1B C27B C28B 138.7(3)
C24B Zr1B C27B C28B 126.2(3)
C26B Zr1B C27B C28B 114.7(4)
C29B Zr1B C27B C28B 36.9(3)
C22B Zr1B C27B C28B -164.3(3)
C23B Zr1B C27B C28B 178.8(4)
C1B Zr1B C27B C28B -104.1(3)
C3B Zr1B C27B C28B -21.2(3)
C26B C27B C28B C29B -0.1(5)
Zr1B C27B C28B C29B -66.7(3)
C26B C27B C28B Zr1B 66.6(3)
C4B Zr1B C28B C29B -55.0(3)
C2B Zr1B C28B C29B -148.0(3)
C25B Zr1B C28B C29B 36.7(3)
C21B Zr1B C28B C29B 103.6(4)
C20B Zr1B C28B C29B 60.0(4)
C24B Zr1B C28B C29B 17.6(5)
C26B Zr1B C28B C29B 77.9(3)
C27B Zr1B C28B C29B 114.7(4)
C22B Zr1B C28B C29B 145.1(4)
C23B Zr1B C28B C29B -59(2)
C1B Zr1B C28B C29B -175.1(3)
C3B Zr1B C28B C29B -83.8(3)
C4B Zr1B C28B C27B -169.8(3)
C2B Zr1B C28B C27B 97.2(3)
C25B Zr1B C28B C27B -78.0(3)
C21B Zr1B C28B C27B -11.1(4)
C20B Zr1B C28B C27B -54.8(4)
C24B Zr1B C28B C27B -97.1(4)
C26B Zr1B C28B C27B -36.9(3)
C29B Zr1B C28B C27B -114.7(4)
C22B Zr1B C28B C27B 30.3(5)
C23B Zr1B C28B C27B -174(2)
C1B Zr1B C28B C27B 70.1(3)
C3B Zr1B C28B C27B 161.5(3)
C26B C25B C29B C28B -2.1(5)
Zr1B C25B C29B C28B 66.2(3)
C26B C25B C29B Zr1B -68.3(3)
C27B C28B C29B C25B 1.4(5)
Zr1B C28B C29B C25B -65.2(3)
C27B C28B C29B Zr1B 66.6(3)
C4B Zr1B C29B C25B -122.3(3)
C2B Zr1B C29B C25B 149.5(3)
C21B Zr1B C29B C25B 9.0(4)
C20B Zr1B C29B C25B -19.7(3)
C24B Zr1B C29B C25B -54.3(3)
C26B Zr1B C29B C25B 37.9(3)
C27B Zr1B C29B C25B 78.0(3)
C22B Zr1B C29B C25B -6.9(7)
C28B Zr1B C29B C25B 115.2(4)
C23B Zr1B C29B C25B -72.4(4)
C1B Zr1B C29B C25B 120.6(3)
C3B Zr1B C29B C25B -150.4(3)
C4B Zr1B C29B C28B 122.5(3)
C2B Zr1B C29B C28B 34.3(3)
C25B Zr1B C29B C28B -115.2(4)
C21B Zr1B C29B C28B -106.2(3)
C20B Zr1B C29B C28B -135.0(3)
C24B Zr1B C29B C28B -169.5(3)
C26B Zr1B C29B C28B -77.3(3)
C27B Zr1B C29B C28B -37.2(3)
C22B Zr1B C29B C28B -122.1(6)
C23B Zr1B C29B C28B 172.4(3)
C1B Zr1B C29B C28B 5.4(3)
C3B Zr1B C29B C28B 94.4(3)
C1B C2B B1B C31B -39(5)
Zr1B C2B B1B C31B -117.8(2)
C1B C2B B1B C41B -157(5)
Zr1B C2B B1B C41B 124.6(2)
C1B C2B B1B C3B 87(5)
Zr1B C2B B1B C3B 8.0(3)
C4B C3B B1B C2B -7.2(6)
Zr1B C3B B1B C2B -7.4(3)
C4B C3B B1B C31B 114.4(5)
Zr1B C3B B1B C31B 114.2(3)
C4B C3B B1B C41B -128.2(4)
Zr1B C3B B1B C41B -128.4(2)
C2B B1B C31B C36B 126.4(3)
C41B B1B C31B C36B -114.5(4)
C3B B1B C31B C36B -0.6(5)
C2B B1B C31B C32B -58.9(4)
C41B B1B C31B C32B 60.2(4)
C3B B1B C31B C32B 174.1(3)
C36B C31B C32B F32B -179.7(3)
B1B C31B C32B F32B 4.9(5)
C36B C31B C32B C33B 1.8(5)
B1B C31B C32B C33B -173.6(4)
F32B C32B C33B F33B 2.2(6)
C31B C32B C33B F33B -179.2(4)
F32B C32B C33B C34B -178.6(3)
C31B C32B C33B C34B 0.0(6)
F33B C33B C34B F34B -1.0(6)
C32B C33B C34B F34B 179.7(3)
F33B C33B C34B C35B 178.5(4)
C32B C33B C34B C35B -0.7(6)
F34B C34B C35B F35B -1.1(6)
C33B C34B C35B F35B 179.4(3)
F34B C34B C35B C36B 179.1(3)
C33B C34B C35B C36B -0.4(6)
F35B C35B C36B F36B 0.9(5)
C34B C35B C36B F36B -179.4(3)
F35B C35B C36B C31B -177.3(3)
C34B C35B C36B C31B 2.4(6)
C32B C31B C36B F36B 178.9(3)
B1B C31B C36B F36B -6.1(5)
C32B C31B C36B C35B -3.0(5)
B1B C31B C36B C35B 172.1(3)
C2B B1B C41B C42B -24.0(5)
C31B B1B C41B C42B -139.5(4)
C3B B1B C41B C42B 99.9(4)
C2B B1B C41B C46B 159.3(3)
C31B B1B C41B C46B 43.8(4)
C3B B1B C41B C46B -76.8(4)
C46B C41B C42B F42B 177.1(3)
B1B C41B C42B F42B 0.1(5)
C46B C41B C42B C43B -1.8(5)
B1B C41B C42B C43B -178.7(3)
F42B C42B C43B F43B 0.7(5)
C41B C42B C43B F43B 179.6(3)
F42B C42B C43B C44B -177.8(3)
C41B C42B C43B C44B 1.1(6)
F43B C43B C44B F44B 1.5(6)
C42B C43B C44B F44B -180.0(3)
F43B C43B C44B C45B -178.7(3)
C42B C43B C44B C45B -0.1(6)
F44B C44B C45B F45B -0.6(6)
C43B C44B C45B F45B 179.6(4)
F44B C44B C45B C46B 180.0(3)
C43B C44B C45B C46B 0.1(6)
F45B C45B C46B F46B -0.7(6)
C44B C45B C46B F46B 178.7(3)
F45B C45B C46B C41B 179.5(4)
C44B C45B C46B C41B -1.0(6)
C42B C41B C46B F46B -178.0(3)
B1B C41B C46B F46B -0.8(5)
C42B C41B C46B C45B 1.8(6)
B1B C41B C46B C45B 178.9(4)
C51 C52 C53 C54 155(3)
C52 C53 C54 C55 -178(2)
C51A C52A C53A C54A 177.4(19)
C52A C53A C54A C55A 167.2(18)
